data_4342539
loop_
_publ_author_name
'Davidson, Jillian J.'
'DeMott, Jessica C.'
'Douvris, Christos'
'Fafard, Claudia M.'
'Bhuvanesh, Nattamai'
'Chen, Chun-Hsing'
'Herbert, David E.'
'Lee, Chun-I'
'McCulloch, Billy J.'
'Foxman, Bruce M.'
'Ozerov, Oleg V.'

_publ_section_title
;
 Comparison of the Electronic Properties of Diarylamido-Based PNZ Pincer
 Ligands: Redox Activity at the Ligand and Donor Ability Toward the Metal.
;
_journal_issue 6
_journal_name_full 'Inorganic chemistry'
_journal_page_first 2916
_journal_page_last 2935
_journal_paper_doi 10.1021/ic503062w
_journal_volume 54
_journal_year 2015
_chemical_formula_sum 'C27 H41 B11 Cl12 N O2 P2 Pd'
_chemical_formula_weight 1124.26
_chemical_name_systematic
; 
 ? 
;
_space_group_IT_number 14
_symmetry_cell_setting monoclinic
_symmetry_space_group_name_Hall '-P 2ybc'
_symmetry_space_group_name_H-M 'P 1 21/c 1'
_atom_sites_solution_hydrogens geom
_atom_sites_solution_primary direct
_atom_sites_solution_secondary difmap
_audit_creation_method SHELXL-97
_cell_angle_alpha 90.00
_cell_angle_beta 99.384(10)
_cell_angle_gamma 90.00
_cell_formula_units_Z 8
_cell_length_a 15.257(3)
_cell_length_b 16.060(4)
_cell_length_c 38.351(10)
_cell_measurement_temperature 110(2)
_cell_measurement_theta_max 56.5005
_cell_measurement_theta_min 4.3095
_cell_volume 9271(4)
_computing_structure_refinement 'SHELXL-97 (Sheldrick, 2008)'
_computing_structure_solution 'SHELXS-97 (Sheldrick, 2008)'
_diffrn_ambient_temperature 110(2)
_diffrn_measured_fraction_theta_full 0.992
_diffrn_measured_fraction_theta_max 0.992
_diffrn_radiation_monochromator graphite
_diffrn_radiation_source 'fine-focus sealed tube'
_diffrn_radiation_type CuK\a
_diffrn_radiation_wavelength 1.54178
_diffrn_reflns_av_R_equivalents 0.1423
_diffrn_reflns_av_sigmaI/netI 0.1203
_diffrn_reflns_limit_h_max 17
_diffrn_reflns_limit_h_min -17
_diffrn_reflns_limit_k_max 18
_diffrn_reflns_limit_k_min -17
_diffrn_reflns_limit_l_max 43
_diffrn_reflns_limit_l_min -43
_diffrn_reflns_number 73094
_diffrn_reflns_theta_full 60.54
_diffrn_reflns_theta_max 60.54
_diffrn_reflns_theta_min 2.34
_exptl_absorpt_coefficient_mu 10.487
_exptl_absorpt_correction_T_max 0.4203
_exptl_absorpt_correction_T_min 0.1450
_exptl_absorpt_correction_type multi-scan
_exptl_absorpt_process_details sadabs
_exptl_crystal_colour orange
_exptl_crystal_density_diffrn 1.611
_exptl_crystal_density_method 'not measured'
_exptl_crystal_description plate
_exptl_crystal_F_000 4488
_exptl_crystal_size_max 0.30
_exptl_crystal_size_mid 0.20
_exptl_crystal_size_min 0.10
_refine_diff_density_max 0.743
_refine_diff_density_min -0.752
_refine_diff_density_rms 0.123
_refine_ls_extinction_method none
_refine_ls_goodness_of_fit_ref 0.987
_refine_ls_hydrogen_treatment constr
_refine_ls_matrix_type full
_refine_ls_number_parameters 1029
_refine_ls_number_reflns 13860
_refine_ls_number_restraints 0
_refine_ls_restrained_S_all 0.987
_refine_ls_R_factor_all 0.1170
_refine_ls_R_factor_gt 0.0521
_refine_ls_shift/su_max 0.001
_refine_ls_shift/su_mean 0.000
_refine_ls_structure_factor_coef Fsqd
_refine_ls_weighting_details 'calc w=1/[\s^2^(Fo^2^)+(0.0430P)^2^+0.0000P] where P=(Fo^2^+2Fc^2^)/3'
_refine_ls_weighting_scheme calc
_refine_ls_wR_factor_gt 0.1078
_refine_ls_wR_factor_ref 0.1338
_reflns_number_gt 7906
_reflns_number_total 13860
_reflns_threshold_expression >2sigma(I)
_cod_data_source_file ic503062w_si_002.cif
_cod_data_source_block '[4-PdCl][CHB11Cl11]'
_cod_depositor_comments 'Adding full bibliography for 4342538--4342546.cif.'
_cod_original_sg_symbol_H-M P2(1)/c
_cod_database_code 4342539

loop_
_symmetry_equiv_pos_as_xyz
'x, y, z'
'-x, y+1/2, -z+1/2'
'-x, -y, -z'
'x, -y-1/2, z-1/2'

loop_
_atom_site_label
_atom_site_type_symbol
_atom_site_fract_x
_atom_site_fract_y
_atom_site_fract_z
_atom_site_U_iso_or_equiv
_atom_site_adp_type
_atom_site_occupancy
_atom_site_symmetry_multiplicity
_atom_site_calc_flag
_atom_site_refinement_flags
Pd1 Pd 0.63518(4) 0.24876(3) 0.108643(14) 0.02023(16) Uani 1 1 d .
Cl23 Cl 0.76035(12) 0.32073(11) 0.10029(5) 0.0231(4) Uani 1 1 d .
P1 P 0.54296(13) 0.29300(12) 0.05847(5) 0.0195(5) Uani 1 1 d .
P2 P 0.69543(13) 0.19638(13) 0.16263(5) 0.0220(5) Uani 1 1 d .
O3 O 0.3194(4) 0.0922(3) -0.01374(12) 0.0268(13) Uani 1 1 d .
O4 O 0.5242(3) 0.0269(3) 0.24327(12) 0.0291(13) Uani 1 1 d .
N1 N 0.5320(4) 0.1723(4) 0.11329(15) 0.0283(17) Uani 1 1 d .
C33 C 0.4766(5) 0.1480(5) 0.08207(18) 0.0211(18) Uani 1 1 d .
C30 C 0.3700(5) 0.1056(5) 0.01837(19) 0.0232(19) Uani 1 1 d .
C31 C 0.4148(5) 0.1828(4) 0.02164(18) 0.0172(17) Uani 1 1 d .
H31 H 0.4075 0.2208 0.0024 0.021 Uiso 1 1 calc R
C36 C 0.5243(5) 0.1375(4) 0.14602(18) 0.0197(18) Uani 1 1 d .
C35 C 0.3827(5) 0.0492(5) 0.04611(18) 0.0238(19) Uani 1 1 d .
H35 H 0.3549 -0.0039 0.0434 0.029 Uiso 1 1 calc R
C34 C 0.4356(5) 0.0700(5) 0.0776(2) 0.0230(19) Uani 1 1 d .
H34 H 0.4442 0.0310 0.0964 0.028 Uiso 1 1 calc R
C32 C 0.4693(5) 0.2029(5) 0.05300(18) 0.0179(17) Uani 1 1 d .
C49 C 0.5816(5) 0.3078(5) 0.01625(19) 0.026(2) Uani 1 1 d .
H49 H 0.5285 0.3080 -0.0028 0.032 Uiso 1 1 calc R
C37 C 0.4453(5) 0.1025(5) 0.15354(19) 0.0234(19) Uani 1 1 d .
H37 H 0.3930 0.1043 0.1363 0.028 Uiso 1 1 calc R
C39 C 0.5181(5) 0.0650(5) 0.21141(18) 0.0187(18) Uani 1 1 d .
C46 C 0.7833(5) 0.1191(5) 0.1618(2) 0.034(2) Uani 1 1 d .
H46 H 0.8392 0.1499 0.1597 0.040 Uiso 1 1 calc R
C53 C 0.4537(6) 0.3809(5) 0.1036(2) 0.038(2) Uani 1 1 d .
H53A H 0.4240 0.4327 0.1084 0.057 Uiso 1 1 calc R
H53B H 0.5077 0.3737 0.1211 0.057 Uiso 1 1 calc R
H53C H 0.4136 0.3338 0.1050 0.057 Uiso 1 1 calc R
C38 C 0.4434(5) 0.0652(4) 0.18603(19) 0.0193(18) Uani 1 1 d .
H38 H 0.3904 0.0397 0.1907 0.023 Uiso 1 1 calc R
C41 C 0.5987(5) 0.1423(4) 0.17315(17) 0.0172(17) Uani 1 1 d .
C47 C 0.8015(6) 0.0661(6) 0.1953(2) 0.043(3) Uani 1 1 d .
H47A H 0.7494 0.0315 0.1970 0.064 Uiso 1 1 calc R
H47B H 0.8136 0.1026 0.2160 0.064 Uiso 1 1 calc R
H47C H 0.8531 0.0303 0.1944 0.064 Uiso 1 1 calc R
C51 C 0.6283(6) 0.3924(6) 0.0156(2) 0.040(2) Uani 1 1 d .
H51A H 0.6738 0.3978 0.0367 0.061 Uiso 1 1 calc R
H51B H 0.5846 0.4372 0.0154 0.061 Uiso 1 1 calc R
H51C H 0.6563 0.3962 -0.0056 0.061 Uiso 1 1 calc R
C52 C 0.4784(6) 0.3847(5) 0.0666(2) 0.032(2) Uani 1 1 d .
H52 H 0.5182 0.4340 0.0662 0.038 Uiso 1 1 calc R
C48 C 0.7596(5) 0.0658(5) 0.1289(2) 0.033(2) Uani 1 1 d .
H48A H 0.8075 0.0259 0.1276 0.050 Uiso 1 1 calc R
H48B H 0.7519 0.1016 0.1079 0.050 Uiso 1 1 calc R
H48C H 0.7042 0.0357 0.1299 0.050 Uiso 1 1 calc R
C54 C 0.3977(6) 0.3993(5) 0.0382(2) 0.039(2) Uani 1 1 d .
H54A H 0.3570 0.3519 0.0376 0.059 Uiso 1 1 calc R
H54B H 0.4169 0.4052 0.0152 0.059 Uiso 1 1 calc R
H54C H 0.3672 0.4502 0.0437 0.059 Uiso 1 1 calc R
C44 C 0.7289(6) 0.2675(6) 0.1999(2) 0.037(2) Uani 1 1 d .
H44 H 0.7384 0.2340 0.2221 0.044 Uiso 1 1 calc R
C42 C 0.4527(6) -0.0264(5) 0.2491(2) 0.032(2) Uani 1 1 d .
H42A H 0.3994 0.0071 0.2499 0.048 Uiso 1 1 calc R
H42B H 0.4691 -0.0559 0.2716 0.048 Uiso 1 1 calc R
H42C H 0.4406 -0.0670 0.2298 0.048 Uiso 1 1 calc R
C50 C 0.6405(6) 0.2356(6) 0.0094(2) 0.043(3) Uani 1 1 d .
H50A H 0.6557 0.2408 -0.0144 0.065 Uiso 1 1 calc R
H50B H 0.6089 0.1831 0.0112 0.065 Uiso 1 1 calc R
H50C H 0.6951 0.2362 0.0269 0.065 Uiso 1 1 calc R
C40 C 0.5943(5) 0.1063(5) 0.2053(2) 0.026(2) Uani 1 1 d .
H40 H 0.6441 0.1097 0.2237 0.031 Uiso 1 1 calc R
C29 C 0.2771(6) 0.0144(5) -0.0202(2) 0.043(3) Uani 1 1 d .
H29A H 0.3220 -0.0297 -0.0185 0.065 Uiso 1 1 calc R
H29B H 0.2415 0.0142 -0.0439 0.065 Uiso 1 1 calc R
H29C H 0.2383 0.0045 -0.0026 0.065 Uiso 1 1 calc R
C45 C 0.8151(8) 0.3112(8) 0.1967(3) 0.077(4) Uani 1 1 d .
H45A H 0.8076 0.3435 0.1747 0.115 Uiso 1 1 calc R
H45B H 0.8621 0.2697 0.1964 0.115 Uiso 1 1 calc R
H45C H 0.8315 0.3486 0.2169 0.115 Uiso 1 1 calc R
C43 C 0.6554(8) 0.3305(5) 0.2023(2) 0.055(3) Uani 1 1 d .
H43A H 0.6738 0.3677 0.2224 0.083 Uiso 1 1 calc R
H43B H 0.6011 0.3010 0.2055 0.083 Uiso 1 1 calc R
H43C H 0.6441 0.3632 0.1804 0.083 Uiso 1 1 calc R
Pd2 Pd 0.13793(4) 0.29807(3) 0.111026(13) 0.01934(15) Uani 1 1 d .
Cl24 Cl 0.26353(12) 0.22771(12) 0.10200(5) 0.0236(4) Uani 1 1 d .
P4 P 0.19798(13) 0.34682(13) 0.16568(5) 0.0212(5) Uani 1 1 d .
P3 P 0.04618(13) 0.25700(12) 0.06030(5) 0.0183(5) Uani 1 1 d .
O1 O 0.0302(3) 0.5200(4) 0.24612(12) 0.0310(14) Uani 1 1 d .
O2 O -0.1813(4) 0.4751(3) -0.00692(12) 0.0295(14) Uani 1 1 d .
N2 N 0.0355(4) 0.3736(4) 0.11614(15) 0.0234(16) Uani 1 1 d .
C22 C 0.2275(6) 0.2740(5) 0.20242(19) 0.031(2) Uani 1 1 d .
H22 H 0.2387 0.3067 0.2249 0.038 Uiso 1 1 calc R
C23 C 0.1519(7) 0.2143(5) 0.2044(2) 0.046(3) Uani 1 1 d .
H23A H 0.1397 0.1819 0.1825 0.069 Uiso 1 1 calc R
H23B H 0.0987 0.2458 0.2076 0.069 Uiso 1 1 calc R
H23C H 0.1683 0.1766 0.2245 0.069 Uiso 1 1 calc R
C24 C 0.3136(7) 0.2261(6) 0.1986(2) 0.057(3) Uani 1 1 d .
H24A H 0.3312 0.1908 0.2194 0.086 Uiso 1 1 calc R
H24B H 0.3612 0.2660 0.1966 0.086 Uiso 1 1 calc R
H24C H 0.3030 0.1914 0.1773 0.086 Uiso 1 1 calc R
C3 C 0.0220(5) 0.4801(5) 0.21462(18) 0.0177(17) Uani 1 1 d .
C12 C -0.1268(5) 0.4476(5) 0.02231(19) 0.027(2) Uani 1 1 d .
C7 C -0.0507(5) 0.4414(5) 0.1572(2) 0.0224(19) Uani 1 1 d .
H7 H -0.1033 0.4397 0.1401 0.027 Uiso 1 1 calc R
C14 C -0.0248(5) 0.3477(4) 0.05517(18) 0.0165(17) Uani 1 1 d .
C2 C -0.0401(6) 0.5747(5) 0.2515(2) 0.034(2) Uani 1 1 d .
H2A H -0.0498 0.6159 0.2324 0.051 Uiso 1 1 calc R
H2B H -0.0241 0.6032 0.2743 0.051 Uiso 1 1 calc R
H2C H -0.0946 0.5424 0.2516 0.051 Uiso 1 1 calc R
C6 C 0.0263(5) 0.4057(5) 0.14908(18) 0.0209(18) Uani 1 1 d .
C5 C 0.1014(5) 0.4024(4) 0.17637(18) 0.0194(18) Uani 1 1 d .
C10 C -0.0630(5) 0.4781(5) 0.08264(19) 0.0233(19) Uani 1 1 d .
H10 H -0.0558 0.5152 0.1022 0.028 Uiso 1 1 calc R
C13 C -0.0799(5) 0.3709(5) 0.02415(18) 0.0230(19) Uani 1 1 d .
H13 H -0.0862 0.3353 0.0041 0.028 Uiso 1 1 calc R
C16 C -0.0195(5) 0.1663(5) 0.0680(2) 0.027(2) Uani 1 1 d .
H16 H 0.0194 0.1163 0.0676 0.032 Uiso 1 1 calc R
C11 C -0.1165(5) 0.4998(5) 0.05126(19) 0.027(2) Uani 1 1 d .
H11 H -0.1468 0.5517 0.0496 0.032 Uiso 1 1 calc R
C18 C -0.0459(6) 0.1708(5) 0.1051(2) 0.037(2) Uani 1 1 d .
H18A H -0.0842 0.2193 0.1064 0.055 Uiso 1 1 calc R
H18B H 0.0077 0.1760 0.1229 0.055 Uiso 1 1 calc R
H18C H -0.0780 0.1200 0.1095 0.055 Uiso 1 1 calc R
C8 C -0.0532(5) 0.4793(5) 0.18925(18) 0.0222(19) Uani 1 1 d .
H8 H -0.1064 0.5046 0.1938 0.027 Uiso 1 1 calc R
C9 C -0.0192(5) 0.4001(5) 0.08530(18) 0.0195(18) Uani 1 1 d .
C26 C 0.2877(5) 0.4221(5) 0.1661(2) 0.030(2) Uani 1 1 d .
H26 H 0.3424 0.3904 0.1631 0.036 Uiso 1 1 calc R
C25 C 0.3090(6) 0.4716(7) 0.2005(2) 0.053(3) Uani 1 1 d .
H25A H 0.3585 0.5097 0.1991 0.079 Uiso 1 1 calc R
H25B H 0.3256 0.4331 0.2203 0.079 Uiso 1 1 calc R
H25C H 0.2566 0.5037 0.2042 0.079 Uiso 1 1 calc R
C21 C 0.1313(6) 0.1587(6) 0.0171(2) 0.041(2) Uani 1 1 d .
H21A H 0.1536 0.1535 -0.0054 0.061 Uiso 1 1 calc R
H21B H 0.0893 0.1135 0.0191 0.061 Uiso 1 1 calc R
H21C H 0.1811 0.1555 0.0367 0.061 Uiso 1 1 calc R
C17 C -0.1007(6) 0.1534(6) 0.0398(3) 0.050(3) Uani 1 1 d .
H17A H -0.1329 0.1037 0.0454 0.074 Uiso 1 1 calc R
H17B H -0.0818 0.1460 0.0167 0.074 Uiso 1 1 calc R
H17C H -0.1396 0.2021 0.0390 0.074 Uiso 1 1 calc R
C27 C 0.2649(6) 0.4798(5) 0.1340(2) 0.031(2) Uani 1 1 d .
H27A H 0.2100 0.5101 0.1356 0.046 Uiso 1 1 calc R
H27B H 0.2567 0.4465 0.1123 0.046 Uiso 1 1 calc R
H27C H 0.3134 0.5195 0.1336 0.046 Uiso 1 1 calc R
C19 C 0.0844(6) 0.2421(5) 0.0182(2) 0.033(2) Uani 1 1 d .
H19 H 0.0309 0.2414 -0.0007 0.039 Uiso 1 1 calc R
C4 C 0.0991(5) 0.4381(5) 0.20880(19) 0.0235(19) Uani 1 1 d .
H4 H 0.1491 0.4344 0.2271 0.028 Uiso 1 1 calc R
C20 C 0.1426(6) 0.3139(6) 0.0106(2) 0.043(3) Uani 1 1 d .
H20A H 0.1975 0.3139 0.0279 0.064 Uiso 1 1 calc R
H20B H 0.1109 0.3664 0.0121 0.064 Uiso 1 1 calc R
H20C H 0.1571 0.3077 -0.0133 0.064 Uiso 1 1 calc R
C15 C -0.1874(6) 0.4277(6) -0.0385(2) 0.044(3) Uani 1 1 d .
H15A H -0.1287 0.4242 -0.0456 0.067 Uiso 1 1 calc R
H15B H -0.2291 0.4548 -0.0573 0.067 Uiso 1 1 calc R
H15C H -0.2087 0.3716 -0.0344 0.067 Uiso 1 1 calc R
Cl6 Cl 0.47338(13) 0.33169(12) 0.43310(5) 0.0276(5) Uani 1 1 d .
Cl10 Cl 0.50816(13) 0.07561(13) 0.33151(5) 0.0313(5) Uani 1 1 d .
Cl1 Cl 0.20856(13) 0.31361(13) 0.30171(5) 0.0311(5) Uani 1 1 d .
Cl11 Cl 0.14684(12) 0.15569(12) 0.36193(5) 0.0271(5) Uani 1 1 d .
Cl9 Cl 0.32698(13) 0.00431(12) 0.37974(5) 0.0281(5) Uani 1 1 d .
Cl5 Cl 0.41460(13) 0.41860(12) 0.34720(5) 0.0296(5) Uani 1 1 d .
Cl4 Cl 0.43784(14) 0.26147(13) 0.28462(5) 0.0335(5) Uani 1 1 d .
Cl8 Cl 0.30701(13) 0.16657(12) 0.44514(5) 0.0291(5) Uani 1 1 d .
Cl7 Cl 0.52942(13) 0.11762(12) 0.42384(5) 0.0275(5) Uani 1 1 d .
Cl2 Cl 0.27085(13) 0.09392(13) 0.29102(5) 0.0288(5) Uani 1 1 d .
Cl3 Cl 0.22853(13) 0.35490(12) 0.39662(5) 0.0301(5) Uani 1 1 d .
C28 C 0.4638(5) 0.2392(4) 0.36417(18) 0.0189(18) Uani 1 1 d .
H28 H 0.5252 0.2556 0.3646 0.023 Uiso 1 1 calc R
B3 B 0.2998(6) 0.2834(6) 0.3795(2) 0.024(2) Uani 1 1 d .
B9 B 0.3483(6) 0.1107(6) 0.3717(2) 0.025(2) Uani 1 1 d .
B6 B 0.4142(6) 0.2715(6) 0.3983(2) 0.025(2) Uani 1 1 d .
B2 B 0.3193(6) 0.1551(6) 0.3277(2) 0.019(2) Uani 1 1 d .
B11 B 0.2595(6) 0.1842(5) 0.3627(2) 0.020(2) Uani 1 1 d .
B10 B 0.4336(6) 0.1417(6) 0.3474(2) 0.025(2) Uani 1 1 d .
B5 B 0.3856(6) 0.3154(6) 0.3554(2) 0.021(2) Uani 1 1 d .
B1 B 0.2886(6) 0.2620(6) 0.3328(2) 0.024(2) Uani 1 1 d .
B7 B 0.4426(6) 0.1642(6) 0.3934(2) 0.021(2) Uani 1 1 d .
B8 B 0.3376(6) 0.1906(5) 0.4033(2) 0.020(2) Uani 1 1 d .
B4 B 0.3960(6) 0.2359(6) 0.3241(2) 0.023(2) Uani 1 1 d .
Cl15 Cl 0.28724(13) 0.74139(13) 0.20302(5) 0.0325(5) Uani 1 1 d .
Cl22 Cl -0.00966(13) 0.97974(13) 0.16376(5) 0.0349(5) Uani 1 1 d .
Cl19 Cl 0.17659(13) 1.04084(12) 0.11665(6) 0.0339(5) Uani 1 1 d .
Cl18 Cl 0.20150(14) 0.86722(13) 0.05603(5) 0.0337(5) Uani 1 1 d .
Cl12 Cl 0.05582(14) 0.80054(14) 0.21600(5) 0.0373(6) Uani 1 1 d .
Cl21 Cl -0.02443(13) 0.92393(12) 0.07284(5) 0.0312(5) Uani 1 1 d .
Cl17 Cl 0.35485(12) 0.88940(12) 0.13992(5) 0.0263(5) Uani 1 1 d .
Cl20 Cl 0.08419(13) 0.63284(12) 0.15816(5) 0.0307(5) Uani 1 1 d .
Cl14 Cl 0.27396(13) 0.68736(12) 0.11003(5) 0.0289(5) Uani 1 1 d .
Cl16 Cl 0.22483(13) 0.96318(13) 0.20747(5) 0.0340(5) Uani 1 1 d .
Cl13 Cl 0.02995(13) 0.70832(13) 0.07031(5) 0.0298(5) Uani 1 1 d .
C1 C 0.0349(5) 0.8113(5) 0.13656(18) 0.0208(18) Uani 1 1 d .
H1 H -0.0267 0.7960 0.1362 0.025 Uiso 1 1 calc R
B19 B 0.1546(6) 0.9353(6) 0.1270(2) 0.023(2) Uani 1 1 d .
B16 B 0.1794(6) 0.8983(6) 0.1714(2) 0.023(2) Uani 1 1 d .
B12 B 0.0987(6) 0.8193(7) 0.1770(2) 0.029(2) Uani 1 1 d .
B17 B 0.2417(6) 0.8617(6) 0.1386(2) 0.027(2) Uani 1 1 d .
B21 B 0.0589(6) 0.8814(5) 0.1049(2) 0.021(2) Uani 1 1 d .
B22 B 0.0674(6) 0.9097(6) 0.1504(2) 0.027(2) Uani 1 1 d .
B13 B 0.0873(6) 0.7728(6) 0.1033(2) 0.024(2) Uani 1 1 d .
B20 B 0.1149(6) 0.7352(6) 0.1476(2) 0.025(2) Uani 1 1 d .
B14 B 0.2005(6) 0.7612(5) 0.1242(2) 0.020(2) Uani 1 1 d .
B18 B 0.1663(6) 0.8517(6) 0.0975(2) 0.019(2) Uani 1 1 d .
B15 B 0.2086(6) 0.7887(6) 0.1698(2) 0.023(2) Uani 1 1 d .

loop_
_atom_site_aniso_label
_atom_site_aniso_U_11
_atom_site_aniso_U_22
_atom_site_aniso_U_33
_atom_site_aniso_U_23
_atom_site_aniso_U_13
_atom_site_aniso_U_12
Pd1 0.0221(3) 0.0204(3) 0.0169(3) 0.0013(2) -0.0005(3) -0.0038(3)
Cl23 0.0207(10) 0.0231(11) 0.0244(9) 0.0013(8) 0.0006(8) -0.0027(9)
P1 0.0200(11) 0.0213(11) 0.0164(9) 0.0018(9) 0.0008(9) -0.0012(10)
P2 0.0227(11) 0.0246(12) 0.0174(10) 0.0027(9) -0.0005(9) -0.0050(10)
O3 0.035(3) 0.024(3) 0.018(3) 0.001(2) -0.004(3) -0.017(3)
O4 0.027(3) 0.042(4) 0.018(3) 0.004(3) 0.001(2) -0.008(3)
N1 0.036(4) 0.028(4) 0.017(3) 0.007(3) -0.007(3) 0.005(3)
C33 0.022(4) 0.023(4) 0.017(4) 0.003(4) -0.001(4) -0.003(4)
C30 0.024(5) 0.023(5) 0.023(4) -0.005(4) 0.008(4) 0.003(4)
C31 0.024(4) 0.010(4) 0.015(4) -0.002(3) -0.005(3) 0.003(4)
C36 0.026(5) 0.010(4) 0.018(4) 0.000(3) -0.011(4) 0.010(4)
C35 0.028(5) 0.021(4) 0.020(4) 0.000(4) -0.002(4) 0.001(4)
C34 0.024(5) 0.020(4) 0.024(4) 0.004(4) 0.002(4) -0.007(4)
C32 0.017(4) 0.020(4) 0.017(4) 0.000(3) 0.002(3) 0.006(4)
C49 0.021(5) 0.040(5) 0.016(4) -0.002(4) -0.004(4) -0.005(4)
C37 0.023(5) 0.021(4) 0.025(4) 0.001(4) 0.000(4) -0.001(4)
C39 0.017(4) 0.026(5) 0.014(4) -0.002(3) 0.004(3) 0.001(4)
C46 0.022(5) 0.053(6) 0.028(5) 0.016(4) 0.010(4) 0.001(4)
C53 0.032(5) 0.031(5) 0.052(6) -0.010(4) 0.008(5) 0.002(5)
C38 0.020(4) 0.010(4) 0.027(4) -0.001(3) 0.001(4) -0.004(4)
C41 0.020(4) 0.016(4) 0.015(4) -0.001(3) 0.001(3) 0.002(4)
C47 0.020(5) 0.068(7) 0.044(5) 0.011(5) 0.017(4) 0.023(5)
C51 0.040(6) 0.052(6) 0.029(5) 0.013(5) 0.004(4) -0.015(5)
C52 0.034(5) 0.019(5) 0.043(5) -0.004(4) 0.007(4) -0.007(4)
C48 0.023(5) 0.033(5) 0.046(5) 0.005(4) 0.010(4) 0.004(4)
C54 0.032(5) 0.025(5) 0.055(6) 0.004(4) -0.007(5) 0.016(4)
C44 0.046(6) 0.042(6) 0.020(4) -0.008(4) -0.002(4) -0.014(5)
C42 0.036(5) 0.039(5) 0.019(4) 0.001(4) 0.001(4) -0.016(5)
C50 0.039(6) 0.069(7) 0.022(4) -0.009(5) 0.009(4) 0.006(5)
C40 0.028(5) 0.022(5) 0.026(4) 0.007(4) -0.004(4) 0.008(4)
C29 0.055(6) 0.029(5) 0.039(5) -0.003(4) -0.012(5) -0.022(5)
C45 0.087(9) 0.102(10) 0.035(6) -0.002(6) -0.009(6) -0.066(8)
C43 0.097(9) 0.027(5) 0.039(5) -0.007(5) 0.006(6) 0.004(6)
Pd2 0.0207(3) 0.0196(3) 0.0165(3) -0.0001(3) -0.0008(2) 0.0022(3)
Cl24 0.0205(10) 0.0248(11) 0.0252(10) -0.0009(8) 0.0023(9) 0.0025(9)
P4 0.0228(11) 0.0216(11) 0.0177(10) -0.0006(9) -0.0015(9) 0.0027(10)
P3 0.0183(11) 0.0192(11) 0.0168(10) 0.0006(8) 0.0015(9) -0.0005(9)
O1 0.027(3) 0.047(4) 0.017(3) -0.009(3) -0.003(3) 0.005(3)
O2 0.037(3) 0.031(3) 0.017(3) 0.002(2) -0.004(3) 0.015(3)
N2 0.029(4) 0.024(4) 0.014(3) -0.001(3) -0.005(3) -0.004(3)
C22 0.047(6) 0.034(5) 0.010(4) -0.001(4) -0.003(4) 0.003(5)
C23 0.062(7) 0.023(5) 0.050(6) 0.021(5) 0.004(5) -0.003(5)
C24 0.075(8) 0.064(7) 0.031(5) 0.008(5) 0.002(5) 0.054(6)
C3 0.019(4) 0.021(4) 0.014(4) -0.001(3) 0.004(3) -0.008(4)
C12 0.028(5) 0.035(5) 0.020(4) 0.009(4) 0.007(4) -0.001(4)
C7 0.010(4) 0.023(5) 0.031(4) 0.003(4) -0.006(4) -0.002(4)
C14 0.013(4) 0.018(4) 0.020(4) -0.004(3) 0.006(3) -0.011(4)
C2 0.033(5) 0.037(5) 0.031(5) -0.006(4) 0.005(4) 0.005(5)
C6 0.018(4) 0.026(5) 0.015(4) 0.002(3) -0.009(3) -0.005(4)
C5 0.022(4) 0.014(4) 0.020(4) 0.009(3) -0.005(4) -0.005(4)
C10 0.028(5) 0.018(4) 0.023(4) 0.002(4) 0.001(4) 0.007(4)
C13 0.029(5) 0.030(5) 0.010(4) -0.007(3) 0.002(4) 0.000(4)
C16 0.032(5) 0.013(4) 0.031(4) 0.004(4) -0.005(4) 0.002(4)
C11 0.035(5) 0.019(4) 0.025(4) -0.006(4) 0.003(4) 0.001(4)
C18 0.027(5) 0.032(5) 0.058(6) 0.010(5) 0.026(5) -0.006(4)
C8 0.026(5) 0.028(5) 0.013(4) 0.011(3) 0.004(4) 0.003(4)
C9 0.021(4) 0.021(4) 0.017(4) -0.005(3) 0.005(4) -0.010(4)
C26 0.019(5) 0.036(5) 0.034(5) 0.002(4) 0.004(4) 0.001(4)
C25 0.043(6) 0.082(8) 0.037(5) -0.019(5) 0.018(5) -0.034(6)
C21 0.038(6) 0.059(7) 0.027(5) -0.011(5) 0.010(4) 0.019(5)
C17 0.038(6) 0.036(6) 0.067(7) 0.010(5) -0.014(5) -0.007(5)
C27 0.036(5) 0.023(5) 0.034(5) 0.002(4) 0.008(4) 0.003(4)
C19 0.019(5) 0.050(6) 0.028(4) -0.001(4) 0.000(4) 0.009(5)
C4 0.019(5) 0.029(5) 0.020(4) 0.001(4) -0.004(4) -0.003(4)
C20 0.037(6) 0.065(7) 0.030(5) 0.007(5) 0.016(4) -0.014(5)
C15 0.058(6) 0.051(6) 0.019(4) 0.003(4) -0.009(4) 0.038(5)
Cl6 0.0290(11) 0.0283(11) 0.0253(10) -0.0072(9) 0.0040(9) -0.0075(10)
Cl10 0.0223(11) 0.0359(12) 0.0354(11) -0.0081(10) 0.0035(9) 0.0062(10)
Cl1 0.0241(11) 0.0358(12) 0.0310(10) 0.0072(9) -0.0025(9) 0.0046(10)
Cl11 0.0169(10) 0.0287(11) 0.0363(11) -0.0026(9) 0.0061(9) -0.0031(9)
Cl9 0.0289(11) 0.0183(10) 0.0362(11) 0.0000(9) 0.0021(10) -0.0032(9)
Cl5 0.0276(11) 0.0216(11) 0.0403(11) 0.0074(9) 0.0077(10) -0.0004(9)
Cl4 0.0321(12) 0.0481(14) 0.0217(10) 0.0054(9) 0.0090(9) -0.0021(11)
Cl8 0.0316(11) 0.0358(12) 0.0217(10) -0.0010(9) 0.0092(9) -0.0062(10)
Cl7 0.0253(11) 0.0285(12) 0.0262(10) 0.0033(9) -0.0035(9) 0.0010(10)
Cl2 0.0242(11) 0.0370(12) 0.0234(10) -0.0079(9) -0.0017(9) -0.0022(10)
Cl3 0.0276(11) 0.0236(11) 0.0407(11) -0.0033(9) 0.0103(10) 0.0039(10)
C28 0.012(4) 0.026(5) 0.018(4) 0.001(4) 0.003(3) -0.009(4)
B3 0.023(5) 0.016(5) 0.032(5) 0.005(4) 0.006(5) 0.001(4)
B9 0.028(6) 0.031(6) 0.017(5) -0.001(4) 0.008(4) 0.000(5)
B6 0.030(6) 0.035(6) 0.012(4) 0.003(4) 0.008(4) 0.006(5)
B2 0.014(5) 0.023(5) 0.019(4) 0.000(4) -0.003(4) 0.001(4)
B11 0.020(5) 0.016(5) 0.027(5) -0.006(4) 0.012(4) -0.009(4)
B10 0.022(5) 0.029(6) 0.025(5) 0.000(4) 0.007(4) -0.003(5)
B5 0.015(5) 0.022(5) 0.027(5) -0.002(4) 0.007(4) -0.002(4)
B1 0.020(5) 0.036(6) 0.011(4) 0.000(4) -0.007(4) -0.005(5)
B7 0.019(5) 0.021(5) 0.023(5) 0.004(4) -0.002(4) 0.003(4)
B8 0.015(5) 0.018(5) 0.027(5) -0.002(4) 0.001(4) -0.004(4)
B4 0.021(5) 0.027(5) 0.020(5) 0.002(4) 0.000(4) 0.006(5)
Cl15 0.0249(11) 0.0456(13) 0.0252(10) 0.0056(9) -0.0018(9) 0.0029(10)
Cl22 0.0233(11) 0.0350(12) 0.0465(12) -0.0106(10) 0.0056(10) 0.0076(10)
Cl19 0.0270(11) 0.0211(11) 0.0531(13) 0.0044(10) 0.0050(10) -0.0007(10)
Cl18 0.0353(12) 0.0440(13) 0.0233(10) 0.0057(9) 0.0094(9) -0.0052(11)
Cl12 0.0307(12) 0.0607(16) 0.0217(10) 0.0011(10) 0.0081(9) -0.0027(11)
Cl21 0.0257(11) 0.0316(12) 0.0333(11) 0.0092(9) -0.0047(9) 0.0027(10)
Cl17 0.0164(10) 0.0257(11) 0.0372(11) -0.0054(9) 0.0056(9) -0.0031(9)
Cl20 0.0256(11) 0.0248(11) 0.0419(12) 0.0094(10) 0.0060(10) -0.0044(10)
Cl14 0.0243(11) 0.0257(11) 0.0363(11) -0.0075(9) 0.0042(9) 0.0026(10)
Cl16 0.0237(11) 0.0402(13) 0.0371(11) -0.0191(10) 0.0020(10) -0.0015(10)
Cl13 0.0280(11) 0.0321(12) 0.0275(10) -0.0085(9) -0.0007(9) -0.0058(10)
C1 0.017(4) 0.022(4) 0.024(4) 0.002(4) 0.005(4) -0.007(4)
B19 0.014(5) 0.023(5) 0.033(5) -0.005(4) 0.005(4) -0.004(4)
B16 0.021(5) 0.020(5) 0.028(5) -0.008(4) 0.002(4) -0.008(5)
B12 0.018(5) 0.048(7) 0.023(5) 0.002(5) 0.009(4) 0.005(5)
B17 0.023(5) 0.034(6) 0.026(5) -0.004(5) 0.010(4) -0.008(5)
B21 0.023(5) 0.019(5) 0.021(5) 0.001(4) 0.000(4) 0.000(5)
B22 0.021(5) 0.027(6) 0.033(5) 0.002(5) 0.004(5) -0.003(5)
B13 0.023(6) 0.031(6) 0.019(5) 0.001(4) 0.001(4) -0.003(5)
B20 0.023(5) 0.023(5) 0.026(5) -0.001(4) -0.003(4) -0.010(5)
B14 0.018(5) 0.017(5) 0.024(5) 0.000(4) -0.001(4) 0.003(4)
B18 0.013(5) 0.020(5) 0.024(5) 0.008(4) -0.001(4) 0.000(4)
B15 0.020(5) 0.030(6) 0.017(4) 0.003(4) 0.000(4) -0.004(5)

loop_
_atom_type_symbol
_atom_type_description
_atom_type_scat_dispersion_real
_atom_type_scat_dispersion_imag
_atom_type_scat_source
C C 0.0181 0.0091 'International Tables Vol C Tables 4.2.6.8 and 6.1.1.4'
H H 0.0000 0.0000 'International Tables Vol C Tables 4.2.6.8 and 6.1.1.4'
B B 0.0090 0.0039 'International Tables Vol C Tables 4.2.6.8 and 6.1.1.4'
Cl Cl 0.3639 0.7018 'International Tables Vol C Tables 4.2.6.8 and 6.1.1.4'
N N 0.0311 0.0180 'International Tables Vol C Tables 4.2.6.8 and 6.1.1.4'
O O 0.0492 0.0322 'International Tables Vol C Tables 4.2.6.8 and 6.1.1.4'
P P 0.2955 0.4335 'International Tables Vol C Tables 4.2.6.8 and 6.1.1.4'
Pd Pd 0.1215 3.9337 'International Tables Vol C Tables 4.2.6.8 and 6.1.1.4'

loop_
_geom_angle_atom_site_label_1
_geom_angle_atom_site_label_2
_geom_angle_atom_site_label_3
_geom_angle
N1 Pd1 P2 84.30(17)
N1 Pd1 Cl23 172.50(19)
P2 Pd1 Cl23 95.21(7)
N1 Pd1 P1 83.28(17)
P2 Pd1 P1 166.30(8)
Cl23 Pd1 P1 97.85(7)
C32 P1 C52 108.7(4)
C32 P1 C49 106.5(3)
C52 P1 C49 107.9(4)
C32 P1 Pd1 97.6(2)
C52 P1 Pd1 112.3(3)
C49 P1 Pd1 122.6(3)
C41 P2 C46 107.7(4)
C41 P2 C44 105.0(4)
C46 P2 C44 108.9(4)
C41 P2 Pd1 99.0(2)
C46 P2 Pd1 114.9(3)
C44 P2 Pd1 119.7(3)
C30 O3 C29 118.4(6)
C39 O4 C42 118.0(6)
C36 N1 C33 121.9(6)
C36 N1 Pd1 120.1(5)
C33 N1 Pd1 117.5(5)
C34 C33 N1 123.3(7)
C34 C33 C32 119.1(7)
N1 C33 C32 117.3(7)
O3 C30 C35 125.4(7)
O3 C30 C31 114.5(7)
C35 C30 C31 120.1(7)
C32 C31 C30 119.7(7)
N1 C36 C37 123.2(6)
N1 C36 C41 117.7(7)
C37 C36 C41 119.1(7)
C34 C35 C30 120.1(7)
C35 C34 C33 120.7(7)
C31 C32 C33 119.9(7)
C31 C32 P1 123.9(6)
C33 C32 P1 115.9(5)
C50 C49 C51 112.6(8)
C50 C49 P1 109.9(6)
C51 C49 P1 110.3(5)
C38 C37 C36 120.2(7)
O4 C39 C38 124.5(7)
O4 C39 C40 115.5(6)
C38 C39 C40 120.0(7)
C48 C46 C47 111.8(7)
C48 C46 P2 108.7(5)
C47 C46 P2 113.3(6)
C39 C38 C37 120.0(7)
C40 C41 C36 119.1(7)
C40 C41 P2 124.2(6)
C36 C41 P2 116.7(5)
C54 C52 C53 112.1(7)
C54 C52 P1 113.5(6)
C53 C52 P1 110.3(6)
C45 C44 C43 110.8(9)
C45 C44 P2 111.1(7)
C43 C44 P2 110.2(6)
C41 C40 C39 121.1(7)
N2 Pd2 P4 84.59(17)
N2 Pd2 Cl24 172.01(18)
P4 Pd2 Cl24 95.00(7)
N2 Pd2 P3 83.11(17)
P4 Pd2 P3 166.39(8)
Cl24 Pd2 P3 97.99(7)
C26 P4 C5 107.8(4)
C26 P4 C22 109.1(4)
C5 P4 C22 104.2(4)
C26 P4 Pd2 115.0(3)
C5 P4 Pd2 99.0(2)
C22 P4 Pd2 119.9(3)
C14 P3 C16 109.1(4)
C14 P3 C19 106.5(4)
C16 P3 C19 107.6(4)
C14 P3 Pd2 97.6(2)
C16 P3 Pd2 111.6(2)
C19 P3 Pd2 123.3(3)
C3 O1 C2 117.3(6)
C12 O2 C15 118.4(6)
C6 N2 C9 121.4(6)
C6 N2 Pd2 120.4(5)
C9 N2 Pd2 117.8(5)
C23 C22 C24 110.9(8)
C23 C22 P4 110.5(6)
C24 C22 P4 110.5(6)
O1 C3 C8 125.4(7)
O1 C3 C4 114.3(6)
C8 C3 C4 120.3(7)
O2 C12 C11 116.2(7)
O2 C12 C13 124.0(7)
C11 C12 C13 119.8(7)
C8 C7 C6 122.0(7)
C13 C14 C9 119.0(7)
C13 C14 P3 125.2(6)
C9 C14 P3 115.7(5)
C7 C6 N2 124.8(6)
C7 C6 C5 117.4(7)
N2 C6 C5 117.8(7)
C4 C5 C6 121.0(7)
C4 C5 P4 123.2(6)
C6 C5 P4 115.8(6)
C11 C10 C9 119.4(7)
C14 C13 C12 120.3(7)
C17 C16 C18 110.9(7)
C17 C16 P3 113.6(6)
C18 C16 P3 110.2(5)
C12 C11 C10 121.3(7)
C7 C8 C3 119.5(7)
N2 C9 C10 122.6(6)
N2 C9 C14 117.2(7)
C10 C9 C14 120.0(7)
C25 C26 C27 111.5(7)
C25 C26 P4 113.9(6)
C27 C26 P4 108.7(5)
C20 C19 C21 111.8(8)
C20 C19 P3 110.8(6)
C21 C19 P3 111.2(6)
C5 C4 C3 119.3(7)
B6 C28 B5 63.0(5)
B6 C28 B4 115.0(6)
B5 C28 B4 62.8(5)
B6 C28 B7 63.5(5)
B5 C28 B7 115.7(6)
B4 C28 B7 114.6(6)
B6 C28 B10 116.0(6)
B5 C28 B10 116.3(6)
B4 C28 B10 63.3(5)
B7 C28 B10 62.5(5)
Cl3 B3 B6 122.5(6)
Cl3 B3 B11 120.9(6)
B6 B3 B11 107.8(6)
Cl3 B3 B8 121.0(6)
B6 B3 B8 59.6(5)
B11 B3 B8 60.4(5)
Cl3 B3 B5 123.1(6)
B6 B3 B5 59.4(5)
B11 B3 B5 107.8(6)
B8 B3 B5 107.3(6)
Cl3 B3 B1 121.6(6)
B6 B3 B1 107.9(6)
B11 B3 B1 60.1(5)
B8 B3 B1 108.4(6)
B5 B3 B1 60.2(5)
B7 B9 Cl9 123.0(6)
B7 B9 B11 107.7(6)
Cl9 B9 B11 121.0(6)
B7 B9 B8 59.3(5)
Cl9 B9 B8 122.2(6)
B11 B9 B8 60.5(5)
B7 B9 B10 60.2(5)
Cl9 B9 B10 121.8(6)
B11 B9 B10 108.0(6)
B8 B9 B10 107.9(7)
B7 B9 B2 107.6(6)
Cl9 B9 B2 121.0(6)
B11 B9 B2 60.0(5)
B8 B9 B2 108.1(6)
B10 B9 B2 59.7(5)
C28 B6 Cl6 120.8(6)
C28 B6 B5 58.7(5)
Cl6 B6 B5 119.9(6)
C28 B6 B8 104.1(6)
Cl6 B6 B8 125.5(6)
B5 B6 B8 108.9(6)
C28 B6 B3 104.6(6)
Cl6 B6 B3 126.1(6)
B5 B6 B3 60.6(5)
B8 B6 B3 60.4(5)
C28 B6 B7 58.7(5)
Cl6 B6 B7 120.0(6)
B5 B6 B7 108.2(6)
B8 B6 B7 58.9(5)
B3 B6 B7 107.4(6)
B4 B2 Cl2 122.6(6)
B4 B2 B10 60.8(5)
Cl2 B2 B10 121.1(6)
B4 B2 B1 59.7(5)
Cl2 B2 B1 122.1(5)
B10 B2 B1 108.8(6)
B4 B2 B11 106.9(6)
Cl2 B2 B11 122.5(6)
B10 B2 B11 107.1(6)
B1 B2 B11 60.0(5)
B4 B2 B9 107.3(6)
Cl2 B2 B9 121.7(6)
B10 B2 B9 59.4(5)
B1 B2 B9 107.6(6)
B11 B2 B9 59.2(5)
Cl11 B11 B9 122.3(6)
Cl11 B11 B3 120.7(6)
B9 B11 B3 108.2(6)
Cl11 B11 B1 120.5(6)
B9 B11 B1 108.9(6)
B3 B11 B1 60.3(5)
Cl11 B11 B8 122.1(6)
B9 B11 B8 59.8(5)
B3 B11 B8 59.9(5)
B1 B11 B8 108.2(6)
Cl11 B11 B2 121.9(6)
B9 B11 B2 60.9(5)
B3 B11 B2 108.2(6)
B1 B11 B2 59.9(5)
B8 B11 B2 108.2(6)
C28 B10 Cl10 122.3(6)
C28 B10 B7 58.3(5)
Cl10 B10 B7 121.4(6)
C28 B10 B9 103.3(6)
Cl10 B10 B9 125.9(6)
B7 B10 B9 59.1(5)
C28 B10 B2 103.2(6)
Cl10 B10 B2 125.0(6)
B7 B10 B2 107.7(6)
B9 B10 B2 60.9(5)
C28 B10 B4 57.8(5)
Cl10 B10 B4 120.8(6)
B7 B10 B4 106.6(6)
B9 B10 B4 106.9(6)
B2 B10 B4 58.8(5)
C28 B5 Cl5 121.6(6)
C28 B5 B6 58.3(5)
Cl5 B5 B6 120.7(6)
C28 B5 B4 58.7(5)
Cl5 B5 B4 120.3(6)
B6 B5 B4 107.7(6)
C28 B5 B3 103.8(6)
Cl5 B5 B3 126.0(6)
B6 B5 B3 60.0(5)
B4 B5 B3 107.1(6)
C28 B5 B1 104.2(6)
Cl5 B5 B1 124.9(6)
B6 B5 B1 108.3(6)
B4 B5 B1 59.3(5)
B3 B5 B1 60.1(5)
Cl1 B1 B4 122.8(6)
Cl1 B1 B2 122.5(5)
B4 B1 B2 59.3(5)
Cl1 B1 B11 122.7(6)
B4 B1 B11 106.6(6)
B2 B1 B11 60.1(5)
Cl1 B1 B3 121.6(6)
B4 B1 B3 106.9(6)
B2 B1 B3 107.7(6)
B11 B1 B3 59.5(5)
Cl1 B1 B5 121.6(6)
B4 B1 B5 59.6(5)
B2 B1 B5 107.3(6)
B11 B1 B5 107.0(6)
B3 B1 B5 59.7(5)
C28 B7 B8 104.3(6)
C28 B7 B9 105.1(6)
B8 B7 B9 61.0(5)
C28 B7 Cl7 121.7(6)
B8 B7 Cl7 124.5(6)
B9 B7 Cl7 124.5(6)
C28 B7 B10 59.2(5)
B8 B7 B10 109.6(6)
B9 B7 B10 60.6(5)
Cl7 B7 B10 119.5(6)
C28 B7 B6 57.8(5)
B8 B7 B6 60.1(5)
B9 B7 B6 108.9(6)
Cl7 B7 B6 120.1(6)
B10 B7 B6 108.5(6)
B7 B8 B6 61.0(5)
B7 B8 Cl8 121.5(6)
B6 B8 Cl8 121.8(6)
B7 B8 B9 59.7(5)
B6 B8 B9 108.5(6)
Cl8 B8 B9 121.3(6)
B7 B8 B3 108.7(6)
B6 B8 B3 60.0(5)
Cl8 B8 B3 121.8(6)
B9 B8 B3 108.1(6)
B7 B8 B11 107.4(6)
B6 B8 B11 107.6(6)
Cl8 B8 B11 122.1(6)
B9 B8 B11 59.7(5)
B3 B8 B11 59.7(5)
C28 B4 B2 105.3(6)
C28 B4 B1 105.4(6)
B2 B4 B1 61.1(5)
C28 B4 B5 58.5(5)
B2 B4 B5 110.0(6)
B1 B4 B5 61.1(5)
C28 B4 Cl4 120.5(6)
B2 B4 Cl4 124.7(6)
B1 B4 Cl4 125.0(6)
B5 B4 Cl4 119.4(6)
C28 B4 B10 58.9(5)
B2 B4 B10 60.4(5)
B1 B4 B10 109.6(6)
B5 B4 B10 109.0(6)
Cl4 B4 B10 119.0(6)
B12 C1 B22 63.4(5)
B12 C1 B13 116.0(6)
B22 C1 B13 114.4(6)
B12 C1 B20 63.5(5)
B22 C1 B20 114.7(6)
B13 C1 B20 62.3(5)
B12 C1 B21 115.8(6)
B22 C1 B21 62.4(5)
B13 C1 B21 62.6(5)
B20 C1 B21 114.1(6)
B22 B19 B17 108.1(6)
B22 B19 B18 108.0(6)
B17 B19 B18 60.7(5)
B22 B19 B16 59.9(5)
B17 B19 B16 60.5(5)
B18 B19 B16 109.1(6)
B22 B19 Cl19 121.2(6)
B17 B19 Cl19 121.7(6)
B18 B19 Cl19 122.1(6)
B16 B19 Cl19 120.6(6)
B22 B19 B21 60.4(5)
B17 B19 B21 108.5(6)
B18 B19 B21 59.6(5)
B16 B19 B21 108.8(6)
Cl19 B19 B21 121.5(6)
B22 B16 Cl16 121.1(6)
B22 B16 B19 59.7(5)
Cl16 B16 B19 122.9(6)
B22 B16 B17 107.3(6)
Cl16 B16 B17 123.6(6)
B19 B16 B17 59.7(5)
B22 B16 B12 60.1(5)
Cl16 B16 B12 120.2(6)
B19 B16 B12 107.8(6)
B17 B16 B12 107.7(6)
B22 B16 B15 107.9(6)
Cl16 B16 B15 121.7(6)
B19 B16 B15 107.8(6)
B17 B16 B15 59.9(5)
B12 B16 B15 60.0(5)
C1 B12 Cl12 121.9(6)
C1 B12 B22 58.8(5)
Cl12 B12 B22 121.5(6)
C1 B12 B20 59.1(5)
Cl12 B12 B20 121.0(7)
B22 B12 B20 107.5(6)
C1 B12 B16 104.1(6)
Cl12 B12 B16 125.5(6)
B22 B12 B16 59.0(5)
B20 B12 B16 106.5(6)
C1 B12 B15 104.2(6)
Cl12 B12 B15 124.6(6)
B22 B12 B15 107.4(6)
B20 B12 B15 58.4(5)
B16 B12 B15 60.4(5)
Cl17 B17 B19 121.6(6)
Cl17 B17 B14 121.8(6)
B19 B17 B14 108.2(6)
Cl17 B17 B16 121.4(6)
B19 B17 B16 59.8(5)
B14 B17 B16 108.2(6)
Cl17 B17 B18 121.8(6)
B19 B17 B18 59.7(5)
B14 B17 B18 60.5(5)
B16 B17 B18 107.8(6)
Cl17 B17 B15 121.3(6)
B19 B17 B15 108.6(7)
B14 B17 B15 59.7(5)
B16 B17 B15 60.7(5)
B18 B17 B15 108.3(6)
C1 B21 Cl21 122.0(6)
C1 B21 B18 104.0(6)
Cl21 B21 B18 125.2(6)
C1 B21 B19 103.3(6)
Cl21 B21 B19 125.9(6)
B18 B21 B19 60.1(5)
C1 B21 B22 58.1(5)
Cl21 B21 B22 121.0(6)
B18 B21 B22 107.5(6)
B19 B21 B22 59.3(5)
C1 B21 B13 58.4(5)
Cl21 B21 B13 120.2(6)
B18 B21 B13 60.0(5)
B19 B21 B13 107.6(6)
B22 B21 B13 107.4(6)
C1 B22 Cl22 120.4(6)
C1 B22 B19 105.1(6)
Cl22 B22 B19 126.2(6)
C1 B22 B16 104.7(6)
Cl22 B22 B16 125.0(6)
B19 B22 B16 60.4(5)
C1 B22 B21 59.5(5)
Cl22 B22 B21 119.9(6)
B19 B22 B21 60.3(5)
B16 B22 B21 109.1(7)
C1 B22 B12 57.8(5)
Cl22 B22 B12 118.7(6)
B19 B22 B12 108.9(7)
B16 B22 B12 60.8(5)
B21 B22 B12 108.7(6)
C1 B13 Cl13 120.5(6)
C1 B13 B18 103.9(6)
Cl13 B13 B18 126.7(6)
C1 B13 B20 58.9(5)
Cl13 B13 B20 119.9(6)
B18 B13 B20 107.3(6)
C1 B13 B14 103.5(6)
Cl13 B13 B14 126.4(6)
B18 B13 B14 60.6(5)
B20 B13 B14 58.5(5)
C1 B13 B21 59.0(5)
Cl13 B13 B21 120.1(6)
B18 B13 B21 59.2(5)
B20 B13 B21 108.4(6)
B14 B13 B21 107.8(6)
C1 B20 B14 105.2(6)
C1 B20 B15 105.0(6)
B14 B20 B15 61.1(5)
C1 B20 Cl20 120.5(6)
B14 B20 Cl20 125.8(6)
B15 B20 Cl20 124.4(6)
C1 B20 B13 58.8(5)
B14 B20 B13 60.8(5)
B15 B20 B13 109.9(6)
Cl20 B20 B13 120.0(6)
C1 B20 B12 57.4(5)
B14 B20 B12 109.4(6)
B15 B20 B12 61.0(5)
Cl20 B20 B12 118.8(6)
B13 B20 B12 107.9(6)
B20 B14 Cl14 123.9(6)
B20 B14 B15 59.8(5)
Cl14 B14 B15 121.2(6)
B20 B14 B17 108.2(6)
Cl14 B14 B17 119.3(6)
B15 B14 B17 60.7(5)
B20 B14 B13 60.7(5)
Cl14 B14 B13 122.8(6)
B15 B14 B13 108.8(6)
B17 B14 B13 108.0(6)
B20 B14 B18 108.2(6)
Cl14 B14 B18 120.1(6)
B15 B14 B18 108.8(6)
B17 B14 B18 60.1(5)
B13 B14 B18 59.6(5)
B21 B18 Cl18 121.8(5)
B21 B18 B19 60.4(5)
Cl18 B18 B19 122.6(6)
B21 B18 B13 60.8(5)
Cl18 B18 B13 121.2(6)
B19 B18 B13 108.4(6)
B21 B18 B17 108.2(6)
Cl18 B18 B17 121.8(6)
B19 B18 B17 59.6(5)
B13 B18 B17 107.7(6)
B21 B18 B14 108.4(6)
Cl18 B18 B14 121.3(6)
B19 B18 B14 107.2(6)
B13 B18 B14 59.8(5)
B17 B18 B14 59.4(5)
B20 B15 Cl15 122.6(6)
B20 B15 B14 59.0(5)
Cl15 B15 B14 121.9(6)
B20 B15 B17 106.8(6)
Cl15 B15 B17 121.7(6)
B14 B15 B17 59.7(5)
B20 B15 B12 60.6(5)
Cl15 B15 B12 122.7(6)
B14 B15 B12 107.4(6)
B17 B15 B12 107.0(6)
B20 B15 B16 107.7(6)
Cl15 B15 B16 122.1(6)
B14 B15 B16 107.1(6)
B17 B15 B16 59.3(5)
B12 B15 B16 59.7(5)

loop_
_geom_bond_atom_site_label_1
_geom_bond_atom_site_label_2
_geom_bond_distance
Pd1 N1 2.027(7)
Pd1 P2 2.284(2)
Pd1 Cl23 2.2989(19)
Pd1 P1 2.303(2)
P1 C32 1.823(8)
P1 C52 1.827(8)
P1 C49 1.827(8)
P2 C41 1.813(8)
P2 C46 1.831(9)
P2 C44 1.836(8)
O3 C30 1.360(9)
O3 C29 1.410(9)
O4 C39 1.357(8)
O4 C42 1.433(9)
N1 C36 1.396(9)
N1 C33 1.403(9)
C33 C34 1.398(10)
C33 C32 1.412(10)
C30 C35 1.387(10)
C30 C31 1.411(10)
C31 C32 1.385(9)
C36 C37 1.401(10)
C36 C41 1.412(9)
C35 C34 1.380(10)
C49 C50 1.517(11)
C49 C51 1.536(11)
C37 C38 1.387(10)
C39 C38 1.373(10)
C39 C40 1.391(10)
C46 C48 1.519(11)
C46 C47 1.528(11)
C53 C52 1.528(12)
C41 C40 1.375(10)
C52 C54 1.522(11)
C44 C45 1.513(13)
C44 C43 1.524(13)
Pd2 N2 2.013(6)
Pd2 P4 2.2845(19)
Pd2 Cl24 2.299(2)
Pd2 P3 2.300(2)
P4 C26 1.824(8)
P4 C5 1.826(8)
P4 C22 1.830(8)
P3 C14 1.807(8)
P3 C16 1.819(8)
P3 C19 1.819(8)
O1 C3 1.354(8)
O1 C2 1.427(9)
O2 C12 1.356(9)
O2 C15 1.421(9)
N2 C6 1.392(9)
N2 C9 1.397(9)
C22 C23 1.511(12)
C22 C24 1.550(12)
C3 C8 1.379(10)
C3 C4 1.404(10)
C12 C11 1.379(10)
C12 C13 1.421(11)
C7 C8 1.378(10)
C7 C6 1.388(10)
C14 C13 1.391(10)
C14 C9 1.420(9)
C6 C5 1.421(10)
C5 C4 1.375(10)
C10 C11 1.384(10)
C10 C9 1.416(10)
C16 C17 1.520(11)
C16 C18 1.542(11)
C26 C25 1.529(11)
C26 C27 1.535(10)
C21 C19 1.522(11)
C19 C20 1.513(12)
Cl6 B6 1.773(9)
Cl10 B10 1.737(10)
Cl1 B1 1.768(9)
Cl11 B11 1.774(9)
Cl9 B9 1.776(10)
Cl5 B5 1.757(9)
Cl4 B4 1.785(9)
Cl8 B8 1.786(9)
Cl7 B7 1.781(9)
Cl2 B2 1.777(9)
Cl3 B3 1.778(10)
C28 B6 1.695(11)
C28 B5 1.703(11)
C28 B4 1.707(11)
C28 B7 1.711(11)
C28 B10 1.728(12)
B3 B6 1.786(13)
B3 B11 1.791(12)
B3 B8 1.793(12)
B3 B5 1.797(13)
B3 B1 1.805(12)
B9 B7 1.764(13)
B9 B11 1.787(13)
B9 B8 1.788(13)
B9 B10 1.791(13)
B9 B2 1.818(12)
B6 B5 1.776(12)
B6 B8 1.779(13)
B6 B7 1.793(13)
B2 B4 1.766(13)
B2 B10 1.796(12)
B2 B1 1.798(13)
B2 B11 1.802(12)
B11 B1 1.801(13)
B11 B8 1.802(12)
B10 B7 1.784(12)
B10 B4 1.802(13)
B5 B4 1.778(13)
B5 B1 1.805(12)
B1 B4 1.774(13)
B7 B8 1.757(13)
Cl15 B15 1.773(9)
Cl22 B22 1.763(10)
Cl19 B19 1.786(9)
Cl18 B18 1.778(9)
Cl12 B12 1.752(9)
Cl21 B21 1.755(9)
Cl17 B17 1.776(9)
Cl20 B20 1.775(9)
Cl14 B14 1.778(9)
Cl16 B16 1.781(9)
Cl13 B13 1.754(9)
C1 B12 1.698(11)
C1 B22 1.715(12)
C1 B13 1.727(12)
C1 B20 1.729(12)
C1 B21 1.739(11)
B19 B22 1.770(13)
B19 B17 1.779(13)
B19 B18 1.782(13)
B19 B16 1.782(13)
B19 B21 1.788(12)
B16 B22 1.774(13)
B16 B17 1.794(13)
B16 B12 1.806(13)
B16 B15 1.819(13)
B12 B22 1.794(14)
B12 B20 1.803(13)
B12 B15 1.811(13)
B17 B14 1.786(13)
B17 B18 1.799(12)
B17 B15 1.805(13)
B21 B18 1.773(13)
B21 B22 1.789(13)
B21 B13 1.801(13)
B13 B18 1.787(13)
B13 B20 1.788(12)
B13 B14 1.791(12)
B20 B14 1.749(13)
B20 B15 1.764(12)
B14 B15 1.786(12)
B14 B18 1.806(12)

loop_
_geom_torsion_atom_site_label_1
_geom_torsion_atom_site_label_2
_geom_torsion_atom_site_label_3
_geom_torsion_atom_site_label_4
_geom_torsion
N1 Pd1 P1 C32 -19.4(3)
P2 Pd1 P1 C32 -44.6(4)
Cl23 Pd1 P1 C32 153.1(2)
N1 Pd1 P1 C52 94.4(4)
P2 Pd1 P1 C52 69.3(5)
Cl23 Pd1 P1 C52 -93.1(3)
N1 Pd1 P1 C49 -134.6(4)
P2 Pd1 P1 C49 -159.7(4)
Cl23 Pd1 P1 C49 37.9(3)
N1 Pd1 P2 C41 -10.7(3)
Cl23 Pd1 P2 C41 176.9(2)
P1 Pd1 P2 C41 14.4(4)
N1 Pd1 P2 C46 103.7(4)
Cl23 Pd1 P2 C46 -68.8(3)
P1 Pd1 P2 C46 128.8(4)
N1 Pd1 P2 C44 -123.7(4)
Cl23 Pd1 P2 C44 63.8(4)
P1 Pd1 P2 C44 -98.7(5)
P2 Pd1 N1 C36 14.9(5)
Cl23 Pd1 N1 C36 101.6(13)
P1 Pd1 N1 C36 -159.3(6)
P2 Pd1 N1 C33 -157.2(5)
Cl23 Pd1 N1 C33 -70.6(15)
P1 Pd1 N1 C33 28.6(5)
C36 N1 C33 C34 -25.7(12)
Pd1 N1 C33 C34 146.3(6)
C36 N1 C33 C32 160.2(7)
Pd1 N1 C33 C32 -27.8(9)
C29 O3 C30 C35 -1.2(11)
C29 O3 C30 C31 175.8(7)
O3 C30 C31 C32 -179.1(6)
C35 C30 C31 C32 -1.9(11)
C33 N1 C36 C37 -25.2(11)
Pd1 N1 C36 C37 163.0(6)
C33 N1 C36 C41 158.3(7)
Pd1 N1 C36 C41 -13.5(9)
O3 C30 C35 C34 -179.9(7)
C31 C30 C35 C34 3.3(12)
C30 C35 C34 C33 0.3(12)
N1 C33 C34 C35 -179.1(7)
C32 C33 C34 C35 -5.1(12)
C30 C31 C32 C33 -3.0(11)
C30 C31 C32 P1 170.6(6)
C34 C33 C32 C31 6.4(11)
N1 C33 C32 C31 -179.2(7)
C34 C33 C32 P1 -167.7(6)
N1 C33 C32 P1 6.7(9)
C52 P1 C32 C31 82.2(7)
C49 P1 C32 C31 -33.7(7)
Pd1 P1 C32 C31 -161.1(6)
C52 P1 C32 C33 -103.9(6)
C49 P1 C32 C33 140.1(6)
Pd1 P1 C32 C33 12.8(6)
C32 P1 C49 C50 -67.0(6)
C52 P1 C49 C50 176.5(6)
Pd1 P1 C49 C50 43.7(7)
C32 P1 C49 C51 168.2(6)
C52 P1 C49 C51 51.7(7)
Pd1 P1 C49 C51 -81.1(6)
N1 C36 C37 C38 176.7(7)
C41 C36 C37 C38 -6.8(11)
C42 O4 C39 C38 9.1(11)
C42 O4 C39 C40 -171.2(7)
C41 P2 C46 C48 72.3(6)
C44 P2 C46 C48 -174.4(6)
Pd1 P2 C46 C48 -36.9(6)
C41 P2 C46 C47 -52.6(7)
C44 P2 C46 C47 60.7(7)
Pd1 P2 C46 C47 -161.8(5)
O4 C39 C38 C37 -176.7(7)
C40 C39 C38 C37 3.6(11)
C36 C37 C38 C39 2.3(11)
N1 C36 C41 C40 -177.9(7)
C37 C36 C41 C40 5.4(11)
N1 C36 C41 P2 1.8(9)
C37 C36 C41 P2 -174.8(5)
C46 P2 C41 C40 67.9(7)
C44 P2 C41 C40 -48.1(8)
Pd1 P2 C41 C40 -172.3(6)
C46 P2 C41 C36 -111.9(6)
C44 P2 C41 C36 132.2(6)
Pd1 P2 C41 C36 8.0(6)
C32 P1 C52 C54 -54.9(7)
C49 P1 C52 C54 60.1(7)
Pd1 P1 C52 C54 -161.8(5)
C32 P1 C52 C53 71.8(6)
C49 P1 C52 C53 -173.1(6)
Pd1 P1 C52 C53 -35.0(6)
C41 P2 C44 C45 174.2(7)
C46 P2 C44 C45 59.2(8)
Pd1 P2 C44 C45 -75.9(8)
C41 P2 C44 C43 -62.5(7)
C46 P2 C44 C43 -177.6(6)
Pd1 P2 C44 C43 47.3(7)
C36 C41 C40 C39 0.4(11)
P2 C41 C40 C39 -179.3(6)
O4 C39 C40 C41 175.3(7)
C38 C39 C40 C41 -5.0(12)
N2 Pd2 P4 C26 -105.0(4)
Cl24 Pd2 P4 C26 67.0(3)
P3 Pd2 P4 C26 -130.4(4)
N2 Pd2 P4 C5 9.6(3)
Cl24 Pd2 P4 C5 -178.4(2)
P3 Pd2 P4 C5 -15.9(4)
N2 Pd2 P4 C22 121.8(4)
Cl24 Pd2 P4 C22 -66.2(3)
P3 Pd2 P4 C22 96.3(5)
N2 Pd2 P3 C14 20.7(3)
P4 Pd2 P3 C14 46.2(4)
Cl24 Pd2 P3 C14 -151.3(2)
N2 Pd2 P3 C16 -93.4(3)
P4 Pd2 P3 C16 -67.8(4)
Cl24 Pd2 P3 C16 94.6(3)
N2 Pd2 P3 C19 136.1(4)
P4 Pd2 P3 C19 161.7(4)
Cl24 Pd2 P3 C19 -35.9(3)
P4 Pd2 N2 C6 -15.7(5)
Cl24 Pd2 N2 C6 -103.1(12)
P3 Pd2 N2 C6 158.5(6)
P4 Pd2 N2 C9 157.0(5)
Cl24 Pd2 N2 C9 69.6(14)
P3 Pd2 N2 C9 -28.8(5)
C26 P4 C22 C23 176.0(6)
C5 P4 C22 C23 61.1(7)
Pd2 P4 C22 C23 -48.3(7)
C26 P4 C22 C24 -60.9(7)
C5 P4 C22 C24 -175.8(6)
Pd2 P4 C22 C24 74.8(7)
C2 O1 C3 C8 -9.1(11)
C2 O1 C3 C4 170.3(7)
C15 O2 C12 C11 173.9(8)
C15 O2 C12 C13 -4.7(12)
C16 P3 C14 C13 -82.0(7)
C19 P3 C14 C13 33.9(7)
Pd2 P3 C14 C13 162.0(6)
C16 P3 C14 C9 101.0(6)
C19 P3 C14 C9 -143.1(6)
Pd2 P3 C14 C9 -15.0(6)
C8 C7 C6 N2 -173.6(7)
C8 C7 C6 C5 5.8(11)
C9 N2 C6 C7 23.4(11)
Pd2 N2 C6 C7 -164.2(6)
C9 N2 C6 C5 -156.0(7)
Pd2 N2 C6 C5 16.5(9)
C7 C6 C5 C4 -4.0(11)
N2 C6 C5 C4 175.4(7)
C7 C6 C5 P4 174.8(5)
N2 C6 C5 P4 -5.8(9)
C26 P4 C5 C4 -66.2(7)
C22 P4 C5 C4 49.7(7)
Pd2 P4 C5 C4 173.8(6)
C26 P4 C5 C6 115.0(6)
C22 P4 C5 C6 -129.2(6)
Pd2 P4 C5 C6 -5.0(6)
C9 C14 C13 C12 2.6(11)
P3 C14 C13 C12 -174.3(6)
O2 C12 C13 C14 179.5(7)
C11 C12 C13 C14 1.0(12)
C14 P3 C16 C17 54.5(7)
C19 P3 C16 C17 -60.6(7)
Pd2 P3 C16 C17 161.2(6)
C14 P3 C16 C18 -70.7(6)
C19 P3 C16 C18 174.2(6)
Pd2 P3 C16 C18 36.0(6)
O2 C12 C11 C10 179.6(7)
C13 C12 C11 C10 -1.7(12)
C9 C10 C11 C12 -1.2(12)
C6 C7 C8 C3 -1.8(11)
O1 C3 C8 C7 175.2(7)
C4 C3 C8 C7 -4.1(11)
C6 N2 C9 C10 23.4(11)
Pd2 N2 C9 C10 -149.2(6)
C6 N2 C9 C14 -160.9(7)
Pd2 N2 C9 C14 26.5(8)
C11 C10 C9 N2 -179.6(7)
C11 C10 C9 C14 4.8(11)
C13 C14 C9 N2 178.7(6)
P3 C14 C9 N2 -4.1(9)
C13 C14 C9 C10 -5.5(11)
P3 C14 C9 C10 171.7(6)
C5 P4 C26 C25 54.4(7)
C22 P4 C26 C25 -58.2(8)
Pd2 P4 C26 C25 163.8(6)
C5 P4 C26 C27 -70.6(6)
C22 P4 C26 C27 176.7(5)
Pd2 P4 C26 C27 38.7(6)
C14 P3 C19 C20 65.2(7)
C16 P3 C19 C20 -177.9(6)
Pd2 P3 C19 C20 -45.8(7)
C14 P3 C19 C21 -169.8(6)
C16 P3 C19 C21 -52.9(7)
Pd2 P3 C19 C21 79.2(7)
C6 C5 C4 C3 -1.6(11)
P4 C5 C4 C3 179.6(5)
O1 C3 C4 C5 -173.7(7)
C8 C3 C4 C5 5.8(11)
B5 C28 B6 Cl6 -108.5(7)
B4 C28 B6 Cl6 -145.1(6)
B7 C28 B6 Cl6 108.6(7)
B10 C28 B6 Cl6 143.8(6)
B4 C28 B6 B5 -36.6(6)
B7 C28 B6 B5 -142.9(6)
B10 C28 B6 B5 -107.7(7)
B5 C28 B6 B8 103.8(6)
B4 C28 B6 B8 67.1(8)
B7 C28 B6 B8 -39.1(6)
B10 C28 B6 B8 -3.9(8)
B5 C28 B6 B3 41.2(6)
B4 C28 B6 B3 4.6(9)
B7 C28 B6 B3 -101.7(7)
B10 C28 B6 B3 -66.5(8)
B5 C28 B6 B7 142.9(6)
B4 C28 B6 B7 106.3(7)
B10 C28 B6 B7 35.2(6)
Cl3 B3 B6 C28 -152.3(6)
B11 B3 B6 C28 60.3(8)
B8 B3 B6 C28 98.1(7)
B5 B3 B6 C28 -40.3(5)
B1 B3 B6 C28 -3.2(8)
Cl3 B3 B6 Cl6 -4.7(11)
B11 B3 B6 Cl6 -152.1(6)
B8 B3 B6 Cl6 -114.3(8)
B5 B3 B6 Cl6 107.3(8)
B1 B3 B6 Cl6 144.4(6)
Cl3 B3 B6 B5 -112.0(7)
B11 B3 B6 B5 100.6(7)
B8 B3 B6 B5 138.4(6)
B1 B3 B6 B5 37.1(6)
Cl3 B3 B6 B8 109.6(7)
B11 B3 B6 B8 -37.8(6)
B5 B3 B6 B8 -138.4(6)
B1 B3 B6 B8 -101.3(7)
Cl3 B3 B6 B7 146.5(6)
B11 B3 B6 B7 -0.9(8)
B8 B3 B6 B7 36.9(6)
B5 B3 B6 B7 -101.5(6)
B1 B3 B6 B7 -64.4(8)
B7 B9 B2 B4 -1.0(8)
Cl9 B9 B2 B4 -150.0(6)
B11 B9 B2 B4 99.7(7)
B8 B9 B2 B4 61.6(8)
B10 B9 B2 B4 -38.9(6)
B7 B9 B2 Cl2 147.8(6)
Cl9 B9 B2 Cl2 -1.2(10)
B11 B9 B2 Cl2 -111.5(7)
B8 B9 B2 Cl2 -149.6(6)
B10 B9 B2 Cl2 109.9(7)
B7 B9 B2 B10 37.9(6)
Cl9 B9 B2 B10 -111.1(7)
B11 B9 B2 B10 138.6(7)
B8 B9 B2 B10 100.5(7)
B7 B9 B2 B1 -63.9(8)
Cl9 B9 B2 B1 147.1(6)
B11 B9 B2 B1 36.8(6)
B8 B9 B2 B1 -1.3(8)
B10 B9 B2 B1 -101.8(7)
B7 B9 B2 B11 -100.7(7)
Cl9 B9 B2 B11 110.3(7)
B8 B9 B2 B11 -38.1(6)
B10 B9 B2 B11 -138.6(7)
B7 B9 B11 Cl11 -148.3(6)
Cl9 B9 B11 Cl11 1.0(9)
B8 B9 B11 Cl11 -111.1(7)
B10 B9 B11 Cl11 148.1(6)
B2 B9 B11 Cl11 111.2(7)
B7 B9 B11 B3 -0.7(8)
Cl9 B9 B11 B3 148.6(6)
B8 B9 B11 B3 36.5(6)
B10 B9 B11 B3 -64.3(8)
B2 B9 B11 B3 -101.1(6)
B7 B9 B11 B1 63.4(7)
Cl9 B9 B11 B1 -147.4(6)
B8 B9 B11 B1 100.6(6)
B10 B9 B11 B1 -0.3(8)
B2 B9 B11 B1 -37.1(6)
B7 B9 B11 B8 -37.2(6)
Cl9 B9 B11 B8 112.0(7)
B10 B9 B11 B8 -100.8(7)
B2 B9 B11 B8 -137.7(6)
B7 B9 B11 B2 100.5(7)
Cl9 B9 B11 B2 -110.3(7)
B8 B9 B11 B2 137.7(6)
B10 B9 B11 B2 36.8(6)
Cl3 B3 B11 Cl11 1.2(10)
B6 B3 B11 Cl11 149.2(6)
B8 B3 B11 Cl11 111.8(7)
B5 B3 B11 Cl11 -148.0(6)
B1 B3 B11 Cl11 -110.0(7)
Cl3 B3 B11 B9 -147.0(6)
B6 B3 B11 B9 1.0(8)
B8 B3 B11 B9 -36.5(6)
B5 B3 B11 B9 63.7(8)
B1 B3 B11 B9 101.8(7)
Cl3 B3 B11 B1 111.2(7)
B6 B3 B11 B1 -100.8(7)
B8 B3 B11 B1 -138.3(7)
B5 B3 B11 B1 -38.1(6)
Cl3 B3 B11 B8 -110.5(7)
B6 B3 B11 B8 37.5(6)
B5 B3 B11 B8 100.2(7)
B1 B3 B11 B8 138.3(7)
Cl3 B3 B11 B2 148.5(6)
B6 B3 B11 B2 -63.5(8)
B8 B3 B11 B2 -100.9(7)
B5 B3 B11 B2 -0.7(8)
B1 B3 B11 B2 37.3(6)
B4 B2 B11 Cl11 147.6(6)
Cl2 B2 B11 Cl11 -1.8(10)
B10 B2 B11 Cl11 -148.5(6)
B1 B2 B11 Cl11 109.3(7)
B9 B2 B11 Cl11 -112.0(7)
B4 B2 B11 B9 -100.4(6)
Cl2 B2 B11 B9 110.2(7)
B10 B2 B11 B9 -36.5(6)
B1 B2 B11 B9 -138.7(6)
B4 B2 B11 B3 0.8(8)
Cl2 B2 B11 B3 -148.7(6)
B10 B2 B11 B3 64.6(8)
B1 B2 B11 B3 -37.5(6)
B9 B2 B11 B3 101.2(7)
B4 B2 B11 B1 38.3(6)
Cl2 B2 B11 B1 -111.1(7)
B10 B2 B11 B1 102.2(7)
B9 B2 B11 B1 138.7(6)
B4 B2 B11 B8 -62.6(7)
Cl2 B2 B11 B8 147.9(6)
B10 B2 B11 B8 1.3(8)
B1 B2 B11 B8 -100.9(6)
B9 B2 B11 B8 37.8(6)
B6 C28 B10 Cl10 -145.1(6)
B5 C28 B10 Cl10 143.7(6)
B4 C28 B10 Cl10 108.6(7)
B7 C28 B10 Cl10 -109.5(7)
B6 C28 B10 B7 -35.6(6)
B5 C28 B10 B7 -106.8(7)
B4 C28 B10 B7 -141.9(6)
B6 C28 B10 B9 4.5(8)
B5 C28 B10 B9 -66.7(8)
B4 C28 B10 B9 -101.8(7)
B7 C28 B10 B9 40.0(6)
B6 C28 B10 B2 67.3(8)
B5 C28 B10 B2 -3.9(8)
B4 C28 B10 B2 -39.0(6)
B7 C28 B10 B2 102.8(6)
B6 C28 B10 B4 106.3(7)
B5 C28 B10 B4 35.1(6)
B7 C28 B10 B4 141.9(6)
B7 B9 B10 C28 -39.6(6)
Cl9 B9 B10 C28 -152.2(6)
B11 B9 B10 C28 60.9(7)
B8 B9 B10 C28 -3.0(8)
B2 B9 B10 C28 97.9(6)
B7 B9 B10 Cl10 108.5(8)
Cl9 B9 B10 Cl10 -4.2(10)
B11 B9 B10 Cl10 -151.0(6)
B8 B9 B10 Cl10 145.1(6)
B2 B9 B10 Cl10 -114.0(8)
Cl9 B9 B10 B7 -112.6(7)
B11 B9 B10 B7 100.6(7)
B8 B9 B10 B7 36.6(6)
B2 B9 B10 B7 137.5(7)
B7 B9 B10 B2 -137.5(7)
Cl9 B9 B10 B2 109.8(7)
B11 B9 B10 B2 -37.0(6)
B8 B9 B10 B2 -101.0(7)
B7 B9 B10 B4 -99.6(7)
Cl9 B9 B10 B4 147.8(6)
B11 B9 B10 B4 0.9(8)
B8 B9 B10 B4 -63.0(7)
B2 B9 B10 B4 37.9(6)
B4 B2 B10 C28 38.5(5)
Cl2 B2 B10 C28 151.1(6)
B1 B2 B10 C28 1.8(7)
B11 B2 B10 C28 -61.6(7)
B9 B2 B10 C28 -98.0(6)
B4 B2 B10 Cl10 -107.9(8)
Cl2 B2 B10 Cl10 4.6(11)
B1 B2 B10 Cl10 -144.7(6)
B11 B2 B10 Cl10 151.9(6)
B9 B2 B10 Cl10 115.5(8)
B4 B2 B10 B7 99.1(7)
Cl2 B2 B10 B7 -148.3(6)
B1 B2 B10 B7 62.3(8)
B11 B2 B10 B7 -1.1(8)
B9 B2 B10 B7 -37.5(6)
B4 B2 B10 B9 136.6(6)
Cl2 B2 B10 B9 -110.8(7)
B1 B2 B10 B9 99.8(7)
B11 B2 B10 B9 36.4(6)
Cl2 B2 B10 B4 112.6(7)
B1 B2 B10 B4 -36.8(6)
B11 B2 B10 B4 -100.2(7)
B9 B2 B10 B4 -136.6(6)
B6 C28 B5 Cl5 108.9(7)
B4 C28 B5 Cl5 -108.5(7)
B7 C28 B5 Cl5 145.7(6)
B10 C28 B5 Cl5 -143.8(6)
B4 C28 B5 B6 142.6(7)
B7 C28 B5 B6 36.8(6)
B10 C28 B5 B6 107.3(7)
B6 C28 B5 B4 -142.6(7)
B7 C28 B5 B4 -105.7(7)
B10 C28 B5 B4 -35.3(6)
B6 C28 B5 B3 -40.8(6)
B4 C28 B5 B3 101.8(7)
B7 C28 B5 B3 -3.9(8)
B10 C28 B5 B3 66.6(7)
B6 C28 B5 B1 -102.9(7)
B4 C28 B5 B1 39.6(6)
B7 C28 B5 B1 -66.1(7)
B10 C28 B5 B1 4.4(8)
Cl6 B6 B5 C28 109.9(7)
B8 B6 B5 C28 -95.4(7)
B3 B6 B5 C28 -132.9(6)
B7 B6 B5 C28 -32.9(6)
C28 B6 B5 Cl5 -110.5(7)
Cl6 B6 B5 Cl5 -0.5(10)
B8 B6 B5 Cl5 154.1(6)
B3 B6 B5 Cl5 116.6(7)
B7 B6 B5 Cl5 -143.3(6)
C28 B6 B5 B4 33.0(6)
Cl6 B6 B5 B4 143.0(6)
B8 B6 B5 B4 -62.3(8)
B3 B6 B5 B4 -99.9(7)
B7 B6 B5 B4 0.2(9)
C28 B6 B5 B3 132.9(6)
Cl6 B6 B5 B3 -117.1(7)
B8 B6 B5 B3 37.6(6)
B7 B6 B5 B3 100.1(7)
C28 B6 B5 B1 95.7(7)
Cl6 B6 B5 B1 -154.3(6)
B8 B6 B5 B1 0.4(9)
B3 B6 B5 B1 -37.2(6)
B7 B6 B5 B1 62.9(8)
Cl3 B3 B5 C28 151.0(6)
B6 B3 B5 C28 39.9(6)
B11 B3 B5 C28 -60.6(7)
B8 B3 B5 C28 3.0(8)
B1 B3 B5 C28 -98.7(6)
Cl3 B3 B5 Cl5 3.1(11)
B6 B3 B5 Cl5 -108.0(8)
B11 B3 B5 Cl5 151.5(6)
B8 B3 B5 Cl5 -144.8(6)
B1 B3 B5 Cl5 113.5(8)
Cl3 B3 B5 B6 111.1(8)
B11 B3 B5 B6 -100.5(7)
B8 B3 B5 B6 -36.8(6)
B1 B3 B5 B6 -138.6(7)
Cl3 B3 B5 B4 -148.0(6)
B6 B3 B5 B4 100.9(7)
B11 B3 B5 B4 0.4(8)
B8 B3 B5 B4 64.0(8)
B1 B3 B5 B4 -37.7(6)
Cl3 B3 B5 B1 -110.4(7)
B6 B3 B5 B1 138.6(7)
B11 B3 B5 B1 38.0(6)
B8 B3 B5 B1 101.7(7)
B4 B2 B1 Cl1 111.6(7)
Cl2 B2 B1 Cl1 -0.1(10)
B10 B2 B1 Cl1 148.9(6)
B11 B2 B1 Cl1 -111.8(8)
B9 B2 B1 Cl1 -148.3(6)
Cl2 B2 B1 B4 -111.7(7)
B10 B2 B1 B4 37.2(6)
B11 B2 B1 B4 136.6(6)
B9 B2 B1 B4 100.1(6)
B4 B2 B1 B11 -136.6(6)
Cl2 B2 B1 B11 111.7(7)
B10 B2 B1 B11 -99.3(7)
B9 B2 B1 B11 -36.5(6)
B4 B2 B1 B3 -99.5(7)
Cl2 B2 B1 B3 148.8(6)
B10 B2 B1 B3 -62.3(8)
B11 B2 B1 B3 37.1(6)
B9 B2 B1 B3 0.6(8)
B4 B2 B1 B5 -36.6(6)
Cl2 B2 B1 B5 -148.3(6)
B10 B2 B1 B5 0.7(8)
B11 B2 B1 B5 100.0(6)
B9 B2 B1 B5 63.5(8)
Cl11 B11 B1 Cl1 0.1(10)
B9 B11 B1 Cl1 149.1(6)
B3 B11 B1 Cl1 -110.1(8)
B8 B11 B1 Cl1 -147.4(6)
B2 B11 B1 Cl1 111.6(7)
Cl11 B11 B1 B4 -149.6(6)
B9 B11 B1 B4 -0.6(8)
B3 B11 B1 B4 100.2(6)
B8 B11 B1 B4 62.9(7)
B2 B11 B1 B4 -38.1(6)
Cl11 B11 B1 B2 -111.5(7)
B9 B11 B1 B2 37.5(5)
B3 B11 B1 B2 138.2(6)
B8 B11 B1 B2 100.9(6)
Cl11 B11 B1 B3 110.3(7)
B9 B11 B1 B3 -100.7(7)
B8 B11 B1 B3 -37.3(6)
B2 B11 B1 B3 -138.2(6)
Cl11 B11 B1 B5 147.9(6)
B9 B11 B1 B5 -63.1(8)
B3 B11 B1 B5 37.7(6)
B8 B11 B1 B5 0.4(8)
B2 B11 B1 B5 -100.6(7)
Cl3 B3 B1 Cl1 2.0(10)
B6 B3 B1 Cl1 -147.4(6)
B11 B3 B1 Cl1 111.9(7)
B8 B3 B1 Cl1 149.5(6)
B5 B3 B1 Cl1 -110.7(7)
Cl3 B3 B1 B4 150.4(6)
B6 B3 B1 B4 0.9(8)
B11 B3 B1 B4 -99.7(7)
B8 B3 B1 B4 -62.1(8)
B5 B3 B1 B4 37.7(6)
Cl3 B3 B1 B2 -147.2(6)
B6 B3 B1 B2 63.3(8)
B11 B3 B1 B2 -37.3(6)
B8 B3 B1 B2 0.3(8)
B5 B3 B1 B2 100.1(7)
Cl3 B3 B1 B11 -109.9(7)
B6 B3 B1 B11 100.6(7)
B8 B3 B1 B11 37.6(6)
B5 B3 B1 B11 137.4(7)
Cl3 B3 B1 B5 112.7(7)
B6 B3 B1 B5 -36.8(6)
B11 B3 B1 B5 -137.4(7)
B8 B3 B1 B5 -99.8(7)
C28 B5 B1 Cl1 -151.4(6)
Cl5 B5 B1 Cl1 -4.6(10)
B6 B5 B1 Cl1 147.8(6)
B4 B5 B1 Cl1 -112.1(7)
B3 B5 B1 Cl1 110.6(7)
C28 B5 B1 B4 -39.3(5)
Cl5 B5 B1 B4 107.5(8)
B6 B5 B1 B4 -100.1(7)
B3 B5 B1 B4 -137.2(6)
C28 B5 B1 B2 -2.8(7)
Cl5 B5 B1 B2 144.0(6)
B6 B5 B1 B2 -63.7(8)
B4 B5 B1 B2 36.4(6)
B3 B5 B1 B2 -100.8(6)
C28 B5 B1 B11 60.4(7)
Cl5 B5 B1 B11 -152.8(6)
B6 B5 B1 B11 -0.4(8)
B4 B5 B1 B11 99.7(7)
B3 B5 B1 B11 -37.6(6)
C28 B5 B1 B3 98.0(6)
Cl5 B5 B1 B3 -115.2(7)
B6 B5 B1 B3 37.1(6)
B4 B5 B1 B3 137.2(6)
B6 C28 B7 B8 39.8(6)
B5 C28 B7 B8 3.1(8)
B4 C28 B7 B8 -67.2(8)
B10 C28 B7 B8 -104.5(6)
B6 C28 B7 B9 103.1(7)
B5 C28 B7 B9 66.5(8)
B4 C28 B7 B9 -3.8(8)
B10 C28 B7 B9 -41.2(6)
B6 C28 B7 Cl7 -108.0(7)
B5 C28 B7 Cl7 -144.6(6)
B4 C28 B7 Cl7 145.1(6)
B10 C28 B7 Cl7 107.8(7)
B6 C28 B7 B10 144.3(6)
B5 C28 B7 B10 107.6(7)
B4 C28 B7 B10 37.3(6)
B5 C28 B7 B6 -36.6(6)
B4 C28 B7 B6 -106.9(7)
B10 C28 B7 B6 -144.3(6)
Cl9 B9 B7 C28 151.0(6)
B11 B9 B7 C28 -60.5(7)
B8 B9 B7 C28 -98.3(6)
B10 B9 B7 C28 40.5(6)
B2 B9 B7 C28 2.8(8)
Cl9 B9 B7 B8 -110.7(7)
B11 B9 B7 B8 37.7(6)
B10 B9 B7 B8 138.7(7)
B2 B9 B7 B8 101.0(7)
Cl9 B9 B7 Cl7 3.2(10)
B11 B9 B7 Cl7 151.7(6)
B8 B9 B7 Cl7 113.9(8)
B10 B9 B7 Cl7 -107.4(8)
B2 B9 B7 Cl7 -145.1(6)
Cl9 B9 B7 B10 110.6(7)
B11 B9 B7 B10 -101.0(7)
B8 B9 B7 B10 -138.7(7)
B2 B9 B7 B10 -37.7(6)
Cl9 B9 B7 B6 -148.4(6)
B11 B9 B7 B6 0.1(8)
B8 B9 B7 B6 -37.7(6)
B10 B9 B7 B6 101.0(7)
B2 B9 B7 B6 63.4(8)
Cl10 B10 B7 C28 111.0(7)
B9 B10 B7 C28 -133.2(7)
B2 B10 B7 C28 -94.9(7)
B4 B10 B7 C28 -33.1(6)
C28 B10 B7 B8 95.4(7)
Cl10 B10 B7 B8 -153.6(6)
B9 B10 B7 B8 -37.8(6)
B2 B10 B7 B8 0.5(9)
B4 B10 B7 B8 62.3(8)
C28 B10 B7 B9 133.2(7)
Cl10 B10 B7 B9 -115.8(8)
B2 B10 B7 B9 38.3(6)
B4 B10 B7 B9 100.1(7)
C28 B10 B7 Cl7 -111.5(7)
Cl10 B10 B7 Cl7 -0.5(10)
B9 B10 B7 Cl7 115.4(7)
B2 B10 B7 Cl7 153.6(6)
B4 B10 B7 Cl7 -144.5(6)
C28 B10 B7 B6 31.4(6)
Cl10 B10 B7 B6 142.4(7)
B9 B10 B7 B6 -101.8(7)
B2 B10 B7 B6 -63.5(8)
B4 B10 B7 B6 -1.7(8)
Cl6 B6 B7 C28 -109.9(7)
B5 B6 B7 C28 32.9(6)
B8 B6 B7 C28 134.4(6)
B3 B6 B7 C28 96.8(6)
C28 B6 B7 B8 -134.4(6)
Cl6 B6 B7 B8 115.7(7)
B5 B6 B7 B8 -101.5(7)
B3 B6 B7 B8 -37.5(6)
C28 B6 B7 B9 -96.3(6)
Cl6 B6 B7 B9 153.8(6)
B5 B6 B7 B9 -63.4(8)
B8 B6 B7 B9 38.1(6)
B3 B6 B7 B9 0.5(8)
C28 B6 B7 Cl7 110.6(7)
Cl6 B6 B7 Cl7 0.8(10)
B5 B6 B7 Cl7 143.5(6)
B8 B6 B7 Cl7 -115.0(7)
B3 B6 B7 Cl7 -152.5(6)
C28 B6 B7 B10 -31.9(6)
Cl6 B6 B7 B10 -141.8(6)
B5 B6 B7 B10 0.9(9)
B8 B6 B7 B10 102.5(7)
B3 B6 B7 B10 64.9(8)
C28 B7 B8 B6 -38.6(5)
B9 B7 B8 B6 -138.2(6)
Cl7 B7 B8 B6 107.9(7)
B10 B7 B8 B6 -100.6(7)
C28 B7 B8 Cl8 -150.1(6)
B9 B7 B8 Cl8 110.3(7)
Cl7 B7 B8 Cl8 -3.6(10)
B10 B7 B8 Cl8 147.9(6)
B6 B7 B8 Cl8 -111.5(7)
C28 B7 B8 B9 99.6(6)
Cl7 B7 B8 B9 -113.9(8)
B10 B7 B8 B9 37.6(6)
B6 B7 B8 B9 138.2(6)
C28 B7 B8 B3 -0.9(8)
B9 B7 B8 B3 -100.5(7)
Cl7 B7 B8 B3 145.6(6)
B10 B7 B8 B3 -62.9(8)
B6 B7 B8 B3 37.7(6)
C28 B7 B8 B11 62.3(7)
B9 B7 B8 B11 -37.3(6)
Cl7 B7 B8 B11 -151.2(6)
B10 B7 B8 B11 0.3(8)
B6 B7 B8 B11 100.9(6)
C28 B6 B8 B7 39.0(5)
Cl6 B6 B8 B7 -106.7(8)
B5 B6 B8 B7 100.3(7)
B3 B6 B8 B7 138.0(6)
C28 B6 B8 Cl8 150.1(6)
Cl6 B6 B8 Cl8 4.3(11)
B5 B6 B8 Cl8 -148.6(6)
B3 B6 B8 Cl8 -110.9(7)
B7 B6 B8 Cl8 111.1(7)
C28 B6 B8 B9 1.6(8)
Cl6 B6 B8 B9 -144.1(7)
B5 B6 B8 B9 63.0(8)
B3 B6 B8 B9 100.6(7)
B7 B6 B8 B9 -37.4(6)
C28 B6 B8 B3 -99.0(6)
Cl6 B6 B8 B3 115.3(8)
B5 B6 B8 B3 -37.7(6)
B7 B6 B8 B3 -138.0(6)
C28 B6 B8 B11 -61.5(7)
Cl6 B6 B8 B11 152.8(6)
B5 B6 B8 B11 -0.2(8)
B3 B6 B8 B11 37.5(6)
B7 B6 B8 B11 -100.5(6)
Cl9 B9 B8 B7 112.0(7)
B11 B9 B8 B7 -137.9(6)
B10 B9 B8 B7 -37.0(6)
B2 B9 B8 B7 -100.1(7)
B7 B9 B8 B6 37.9(6)
Cl9 B9 B8 B6 150.0(6)
B11 B9 B8 B6 -100.0(7)
B10 B9 B8 B6 0.9(8)
B2 B9 B8 B6 -62.2(8)
B7 B9 B8 Cl8 -110.7(7)
Cl9 B9 B8 Cl8 1.3(10)
B11 B9 B8 Cl8 111.4(7)
B10 B9 B8 Cl8 -147.7(6)
B2 B9 B8 Cl8 149.2(6)
B7 B9 B8 B3 101.5(7)
Cl9 B9 B8 B3 -146.5(6)
B11 B9 B8 B3 -36.4(6)
B10 B9 B8 B3 64.5(8)
B2 B9 B8 B3 1.4(8)
B7 B9 B8 B11 137.9(6)
Cl9 B9 B8 B11 -110.0(7)
B10 B9 B8 B11 100.9(7)
B2 B9 B8 B11 37.9(6)
Cl3 B3 B8 B7 -150.1(6)
B6 B3 B8 B7 -38.1(6)
B11 B3 B8 B7 99.7(7)
B5 B3 B8 B7 -1.4(8)
B1 B3 B8 B7 62.2(8)
Cl3 B3 B8 B6 -111.9(7)
B11 B3 B8 B6 137.8(6)
B5 B3 B8 B6 36.8(6)
B1 B3 B8 B6 100.3(7)
Cl3 B3 B8 Cl8 -0.9(10)
B6 B3 B8 Cl8 111.0(7)
B11 B3 B8 Cl8 -111.2(7)
B5 B3 B8 Cl8 147.8(6)
B1 B3 B8 Cl8 -148.7(6)
Cl3 B3 B8 B9 146.7(6)
B6 B3 B8 B9 -101.4(7)
B11 B3 B8 B9 36.4(6)
B5 B3 B8 B9 -64.6(8)
B1 B3 B8 B9 -1.0(8)
Cl3 B3 B8 B11 110.3(7)
B6 B3 B8 B11 -137.8(6)
B5 B3 B8 B11 -101.0(7)
B1 B3 B8 B11 -37.5(6)
Cl11 B11 B8 B7 148.7(6)
B9 B11 B8 B7 37.3(6)
B3 B11 B8 B7 -101.9(7)
B1 B11 B8 B7 -64.4(8)
B2 B11 B8 B7 -1.0(8)
Cl11 B11 B8 B6 -147.1(6)
B9 B11 B8 B6 101.5(7)
B3 B11 B8 B6 -37.6(6)
B1 B11 B8 B6 -0.1(8)
B2 B11 B8 B6 63.3(8)
Cl11 B11 B8 Cl8 1.3(10)
B9 B11 B8 Cl8 -110.1(7)
B3 B11 B8 Cl8 110.7(7)
B1 B11 B8 Cl8 148.2(6)
B2 B11 B8 Cl8 -148.4(6)
Cl11 B11 B8 B9 111.4(7)
B3 B11 B8 B9 -139.2(7)
B1 B11 B8 B9 -101.7(7)
B2 B11 B8 B9 -38.3(6)
Cl11 B11 B8 B3 -109.4(7)
B9 B11 B8 B3 139.2(7)
B1 B11 B8 B3 37.5(6)
B2 B11 B8 B3 100.9(7)
B6 C28 B4 B2 -67.6(8)
B5 C28 B4 B2 -104.3(7)
B7 C28 B4 B2 3.2(8)
B10 C28 B4 B2 40.3(6)
B6 C28 B4 B1 -4.1(9)
B5 C28 B4 B1 -40.7(6)
B7 C28 B4 B1 66.8(8)
B10 C28 B4 B1 103.8(7)
B6 C28 B4 B5 36.7(7)
B7 C28 B4 B5 107.6(7)
B10 C28 B4 B5 144.6(6)
B6 C28 B4 Cl4 144.5(6)
B5 C28 B4 Cl4 107.9(7)
B7 C28 B4 Cl4 -144.6(6)
B10 C28 B4 Cl4 -107.6(7)
B6 C28 B4 B10 -107.9(7)
B5 C28 B4 B10 -144.6(6)
B7 C28 B4 B10 -37.0(6)
Cl2 B2 B4 C28 -149.7(6)
B10 B2 B4 C28 -39.5(6)
B1 B2 B4 C28 99.4(6)
B11 B2 B4 C28 60.9(7)
B9 B2 B4 C28 -1.2(8)
Cl2 B2 B4 B1 110.9(7)
B10 B2 B4 B1 -139.0(6)
B11 B2 B4 B1 -38.5(6)
B9 B2 B4 B1 -100.7(6)
Cl2 B2 B4 B5 148.8(6)
B10 B2 B4 B5 -101.0(7)
B1 B2 B4 B5 37.9(6)
B11 B2 B4 B5 -0.6(8)
B9 B2 B4 B5 -62.7(8)
Cl2 B2 B4 Cl4 -3.6(10)
B10 B2 B4 Cl4 106.6(7)
B1 B2 B4 Cl4 -114.5(7)
B11 B2 B4 Cl4 -153.0(6)
B9 B2 B4 Cl4 144.9(6)
Cl2 B2 B4 B10 -110.1(7)
B1 B2 B4 B10 139.0(6)
B11 B2 B4 B10 100.5(6)
B9 B2 B4 B10 38.3(6)
Cl1 B1 B4 C28 149.6(6)
B2 B1 B4 C28 -99.3(6)
B11 B1 B4 C28 -60.8(7)
B3 B1 B4 C28 1.7(8)
B5 B1 B4 C28 39.5(6)
Cl1 B1 B4 B2 -111.2(7)
B11 B1 B4 B2 38.5(6)
B3 B1 B4 B2 100.9(6)
B5 B1 B4 B2 138.7(6)
Cl1 B1 B4 B5 110.1(8)
B2 B1 B4 B5 -138.7(6)
B11 B1 B4 B5 -100.3(6)
B3 B1 B4 B5 -37.8(6)
Cl1 B1 B4 Cl4 2.8(11)
B2 B1 B4 Cl4 114.0(8)
B11 B1 B4 Cl4 152.4(6)
B3 B1 B4 Cl4 -145.1(6)
B5 B1 B4 Cl4 -107.3(8)
Cl1 B1 B4 B10 -148.5(6)
B2 B1 B4 B10 -37.3(6)
B11 B1 B4 B10 1.2(8)
B3 B1 B4 B10 63.6(8)
B5 B1 B4 B10 101.4(7)
Cl5 B5 B4 C28 110.8(7)
B6 B5 B4 C28 -32.9(6)
B3 B5 B4 C28 -96.0(6)
B1 B5 B4 C28 -134.1(6)
C28 B5 B4 B2 96.2(6)
Cl5 B5 B4 B2 -153.0(6)
B6 B5 B4 B2 63.3(8)
B3 B5 B4 B2 0.1(8)
B1 B5 B4 B2 -37.9(6)
C28 B5 B4 B1 134.1(6)
Cl5 B5 B4 B1 -115.1(7)
B6 B5 B4 B1 101.2(7)
B3 B5 B4 B1 38.0(6)
C28 B5 B4 Cl4 -109.8(7)
Cl5 B5 B4 Cl4 1.1(9)
B6 B5 B4 Cl4 -142.6(6)
B3 B5 B4 Cl4 154.2(6)
B1 B5 B4 Cl4 116.2(7)
C28 B5 B4 B10 31.7(6)
Cl5 B5 B4 B10 142.5(6)
B6 B5 B4 B10 -1.2(8)
B3 B5 B4 B10 -64.4(8)
B1 B5 B4 B10 -102.4(7)
Cl10 B10 B4 C28 -111.0(7)
B7 B10 B4 C28 33.3(6)
B9 B10 B4 C28 95.3(6)
B2 B10 B4 C28 134.2(6)
C28 B10 B4 B2 -134.2(6)
Cl10 B10 B4 B2 114.7(7)
B7 B10 B4 B2 -101.0(7)
B9 B10 B4 B2 -38.9(6)
C28 B10 B4 B1 -96.6(6)
Cl10 B10 B4 B1 152.3(6)
B7 B10 B4 B1 -63.4(8)
B9 B10 B4 B1 -1.3(8)
B2 B10 B4 B1 37.6(6)
C28 B10 B4 B5 -31.5(6)
Cl10 B10 B4 B5 -142.5(6)
B7 B10 B4 B5 1.8(8)
B9 B10 B4 B5 63.8(8)
B2 B10 B4 B5 102.7(7)
C28 B10 B4 Cl4 110.1(7)
Cl10 B10 B4 Cl4 -0.9(10)
B7 B10 B4 Cl4 143.4(6)
B9 B10 B4 Cl4 -154.6(6)
B2 B10 B4 Cl4 -115.7(7)
B17 B19 B16 B22 -137.9(7)
B18 B19 B16 B22 -100.2(7)
Cl19 B19 B16 B22 110.6(7)
B21 B19 B16 B22 -36.8(6)
B22 B19 B16 Cl16 -109.5(8)
B17 B19 B16 Cl16 112.7(7)
B18 B19 B16 Cl16 150.3(6)
Cl19 B19 B16 Cl16 1.1(10)
B21 B19 B16 Cl16 -146.3(6)
B22 B19 B16 B17 137.9(7)
B18 B19 B16 B17 37.7(6)
Cl19 B19 B16 B17 -111.5(7)
B21 B19 B16 B17 101.0(7)
B22 B19 B16 B12 37.4(6)
B17 B19 B16 B12 -100.4(7)
B18 B19 B16 B12 -62.8(8)
Cl19 B19 B16 B12 148.1(6)
B21 B19 B16 B12 0.6(9)
B22 B19 B16 B15 100.7(7)
B17 B19 B16 B15 -37.1(6)
B18 B19 B16 B15 0.5(8)
Cl19 B19 B16 B15 -148.6(6)
B21 B19 B16 B15 63.9(8)
B22 C1 B12 Cl12 110.0(8)
B13 C1 B12 Cl12 -144.3(7)
B20 C1 B12 Cl12 -109.5(8)
B21 C1 B12 Cl12 145.1(7)
B13 C1 B12 B22 105.7(7)
B20 C1 B12 B22 140.5(6)
B21 C1 B12 B22 35.1(6)
B22 C1 B12 B20 -140.5(6)
B13 C1 B12 B20 -34.8(7)
B21 C1 B12 B20 -105.4(7)
B22 C1 B12 B16 -39.4(6)
B13 C1 B12 B16 66.2(8)
B20 C1 B12 B16 101.1(7)
B21 C1 B12 B16 -4.3(9)
B22 C1 B12 B15 -101.9(7)
B13 C1 B12 B15 3.8(9)
B20 C1 B12 B15 38.6(6)
B21 C1 B12 B15 -66.8(8)
B22 B16 B12 C1 39.3(6)
Cl16 B16 B12 C1 150.0(6)
B19 B16 B12 C1 2.1(8)
B17 B16 B12 C1 -60.9(8)
B15 B16 B12 C1 -98.6(6)
B22 B16 B12 Cl12 -108.7(8)
Cl16 B16 B12 Cl12 2.0(11)
B19 B16 B12 Cl12 -145.9(7)
B17 B16 B12 Cl12 151.1(7)
B15 B16 B12 Cl12 113.4(8)
Cl16 B16 B12 B22 110.7(7)
B19 B16 B12 B22 -37.2(6)
B17 B16 B12 B22 -100.2(7)
B15 B16 B12 B22 -137.9(6)
B22 B16 B12 B20 100.8(7)
Cl16 B16 B12 B20 -148.5(6)
B19 B16 B12 B20 63.5(8)
B17 B16 B12 B20 0.6(8)
B15 B16 B12 B20 -37.1(6)
B22 B16 B12 B15 137.9(6)
Cl16 B16 B12 B15 -111.4(7)
B19 B16 B12 B15 100.6(7)
B17 B16 B12 B15 37.7(6)
B22 B19 B17 Cl17 -148.2(6)
B18 B19 B17 Cl17 111.0(7)
B16 B19 B17 Cl17 -110.5(7)
Cl19 B19 B17 Cl17 -0.7(10)
B21 B19 B17 Cl17 147.8(6)
B22 B19 B17 B14 63.2(8)
B18 B19 B17 B14 -37.6(6)
B16 B19 B17 B14 100.9(7)
Cl19 B19 B17 B14 -149.3(6)
B21 B19 B17 B14 -0.7(8)
B22 B19 B17 B16 -37.7(6)
B18 B19 B17 B16 -138.5(7)
Cl19 B19 B17 B16 109.8(7)
B21 B19 B17 B16 -101.6(7)
B22 B19 B17 B18 100.9(7)
B16 B19 B17 B18 138.5(7)
Cl19 B19 B17 B18 -111.7(7)
B21 B19 B17 B18 36.9(6)
B22 B19 B17 B15 0.0(8)
B18 B19 B17 B15 -100.8(7)
B16 B19 B17 B15 37.7(6)
Cl19 B19 B17 B15 147.5(6)
B21 B19 B17 B15 -64.0(8)
B22 B16 B17 Cl17 148.2(6)
Cl16 B16 B17 Cl17 -0.7(11)
B19 B16 B17 Cl17 110.8(8)
B12 B16 B17 Cl17 -148.5(6)
B15 B16 B17 Cl17 -110.8(7)
B22 B16 B17 B19 37.3(6)
Cl16 B16 B17 B19 -111.5(8)
B12 B16 B17 B19 100.7(7)
B15 B16 B17 B19 138.4(6)
B22 B16 B17 B14 -63.5(8)
Cl16 B16 B17 B14 147.6(6)
B19 B16 B17 B14 -100.9(7)
B12 B16 B17 B14 -0.2(8)
B15 B16 B17 B14 37.5(6)
B22 B16 B17 B18 0.4(9)
Cl16 B16 B17 B18 -148.4(6)
B19 B16 B17 B18 -36.9(6)
B12 B16 B17 B18 63.8(8)
B15 B16 B17 B18 101.4(7)
B22 B16 B17 B15 -101.0(7)
Cl16 B16 B17 B15 110.1(8)
B19 B16 B17 B15 -138.4(6)
B12 B16 B17 B15 -37.7(6)
B12 C1 B21 Cl21 -144.5(6)
B22 C1 B21 Cl21 -109.0(7)
B13 C1 B21 Cl21 108.2(7)
B20 C1 B21 Cl21 144.6(6)
B12 C1 B21 B18 66.6(8)
B22 C1 B21 B18 102.2(6)
B13 C1 B21 B18 -40.6(6)
B20 C1 B21 B18 -4.3(8)
B12 C1 B21 B19 4.7(9)
B22 C1 B21 B19 40.2(6)
B13 C1 B21 B19 -102.6(6)
B20 C1 B21 B19 -66.3(7)
B12 C1 B21 B22 -35.5(7)
B13 C1 B21 B22 -142.8(6)
B20 C1 B21 B22 -106.4(7)
B12 C1 B21 B13 107.3(7)
B22 C1 B21 B13 142.8(6)
B20 C1 B21 B13 36.4(6)
B22 B19 B21 C1 -39.6(6)
B17 B19 B21 C1 61.3(7)
B18 B19 B21 C1 98.6(6)
B16 B19 B21 C1 -2.9(8)
Cl19 B19 B21 C1 -150.1(6)
B22 B19 B21 Cl21 108.0(8)
B17 B19 B21 Cl21 -151.2(6)
B18 B19 B21 Cl21 -113.8(8)
B16 B19 B21 Cl21 144.6(7)
Cl19 B19 B21 Cl21 -2.5(11)
B22 B19 B21 B18 -138.2(6)
B17 B19 B21 B18 -37.4(6)
B16 B19 B21 B18 -101.6(7)
Cl19 B19 B21 B18 111.3(7)
B17 B19 B21 B22 100.8(7)
B18 B19 B21 B22 138.2(6)
B16 B19 B21 B22 36.6(6)
Cl19 B19 B21 B22 -110.5(7)
B22 B19 B21 B13 -100.2(7)
B17 B19 B21 B13 0.6(8)
B18 B19 B21 B13 38.0(6)
B16 B19 B21 B13 -63.6(8)
Cl19 B19 B21 B13 149.3(6)
B12 C1 B22 Cl22 -106.8(7)
B13 C1 B22 Cl22 145.1(6)
B20 C1 B22 Cl22 -145.5(6)
B21 C1 B22 Cl22 109.0(7)
B12 C1 B22 B19 103.2(7)
B13 C1 B22 B19 -4.9(8)
B20 C1 B22 B19 64.4(8)
B21 C1 B22 B19 -41.0(6)
B12 C1 B22 B16 40.5(6)
B13 C1 B22 B16 -67.6(8)
B20 C1 B22 B16 1.7(8)
B21 C1 B22 B16 -103.8(7)
B12 C1 B22 B21 144.2(7)
B13 C1 B22 B21 36.1(6)
B20 C1 B22 B21 105.5(7)
B13 C1 B22 B12 -108.1(7)
B20 C1 B22 B12 -38.8(6)
B21 C1 B22 B12 -144.2(7)
B17 B19 B22 C1 -60.7(8)
B18 B19 B22 C1 3.5(8)
B16 B19 B22 C1 -98.6(7)
Cl19 B19 B22 C1 151.6(6)
B21 B19 B22 C1 40.6(6)
B17 B19 B22 Cl22 151.5(6)
B18 B19 B22 Cl22 -144.3(7)
B16 B19 B22 Cl22 113.6(8)
Cl19 B19 B22 Cl22 3.9(11)
B21 B19 B22 Cl22 -107.1(8)
B17 B19 B22 B16 37.9(6)
B18 B19 B22 B16 102.1(7)
Cl19 B19 B22 B16 -109.8(7)
B21 B19 B22 B16 139.3(7)
B17 B19 B22 B21 -101.4(7)
B18 B19 B22 B21 -37.2(6)
B16 B19 B22 B21 -139.3(7)
Cl19 B19 B22 B21 111.0(7)
B17 B19 B22 B12 -0.1(8)
B18 B19 B22 B12 64.1(8)
B16 B19 B22 B12 -38.0(6)
Cl19 B19 B22 B12 -147.8(6)
B21 B19 B22 B12 101.2(7)
Cl16 B16 B22 C1 -148.4(6)
B19 B16 B22 C1 99.2(7)
B17 B16 B22 C1 61.8(8)
B12 B16 B22 C1 -39.0(6)
B15 B16 B22 C1 -1.4(8)
Cl16 B16 B22 Cl22 -3.1(11)
B19 B16 B22 Cl22 -115.6(8)
B17 B16 B22 Cl22 -152.9(7)
B12 B16 B22 Cl22 106.3(8)
B15 B16 B22 Cl22 143.9(6)
Cl16 B16 B22 B19 112.5(7)
B17 B16 B22 B19 -37.3(6)
B12 B16 B22 B19 -138.1(7)
B15 B16 B22 B19 -100.5(7)
Cl16 B16 B22 B21 149.3(6)
B19 B16 B22 B21 36.9(6)
B17 B16 B22 B21 -0.5(9)
B12 B16 B22 B21 -101.3(7)
B15 B16 B22 B21 -63.7(8)
Cl16 B16 B22 B12 -109.4(7)
B19 B16 B22 B12 138.1(7)
B17 B16 B22 B12 100.8(7)
B15 B16 B22 B12 37.6(6)
Cl21 B21 B22 C1 110.8(7)
B18 B21 B22 C1 -95.8(6)
B19 B21 B22 C1 -133.1(7)
B13 B21 B22 C1 -32.6(6)
C1 B21 B22 Cl22 -109.7(7)
Cl21 B21 B22 Cl22 1.1(10)
B18 B21 B22 Cl22 154.4(6)
B19 B21 B22 Cl22 117.2(8)
B13 B21 B22 Cl22 -142.4(6)
C1 B21 B22 B19 133.1(7)
Cl21 B21 B22 B19 -116.1(7)
B18 B21 B22 B19 37.3(6)
B13 B21 B22 B19 100.5(7)
C1 B21 B22 B16 96.2(7)
Cl21 B21 B22 B16 -153.0(6)
B18 B21 B22 B16 0.4(8)
B19 B21 B22 B16 -36.9(6)
B13 B21 B22 B16 63.6(8)
C1 B21 B22 B12 31.5(6)
Cl21 B21 B22 B12 142.3(6)
B18 B21 B22 B12 -64.3(8)
B19 B21 B22 B12 -101.6(7)
B13 B21 B22 B12 -1.1(8)
Cl12 B12 B22 C1 -110.7(8)
B20 B12 B22 C1 34.9(6)
B16 B12 B22 C1 134.1(7)
B15 B12 B22 C1 96.4(7)
C1 B12 B22 Cl22 109.7(7)
Cl12 B12 B22 Cl22 -1.0(10)
B20 B12 B22 Cl22 144.5(6)
B16 B12 B22 Cl22 -116.3(7)
B15 B12 B22 Cl22 -153.9(6)
C1 B12 B22 B19 -96.2(7)
Cl12 B12 B22 B19 153.1(6)
B20 B12 B22 B19 -61.3(8)
B16 B12 B22 B19 37.8(6)
B15 B12 B22 B19 0.2(9)
C1 B12 B22 B16 -134.1(7)
Cl12 B12 B22 B16 115.2(8)
B20 B12 B22 B16 -99.2(7)
B15 B12 B22 B16 -37.7(6)
C1 B12 B22 B21 -32.1(6)
Cl12 B12 B22 B21 -142.8(7)
B20 B12 B22 B21 2.8(9)
B16 B12 B22 B21 101.9(7)
B15 B12 B22 B21 64.3(8)
B12 C1 B13 Cl13 143.9(6)
B22 C1 B13 Cl13 -145.1(6)
B20 C1 B13 Cl13 108.6(7)
B21 C1 B13 Cl13 -109.0(7)
B12 C1 B13 B18 -66.8(8)
B22 C1 B13 B18 4.2(8)
B20 C1 B13 B18 -102.0(6)
B21 C1 B13 B18 40.3(5)
B12 C1 B13 B20 35.3(7)
B22 C1 B13 B20 106.3(7)
B21 C1 B13 B20 142.3(6)
B12 C1 B13 B14 -4.2(9)
B22 C1 B13 B14 66.8(8)
B20 C1 B13 B14 -39.5(6)
B21 C1 B13 B14 102.9(6)
B12 C1 B13 B21 -107.1(7)
B22 C1 B13 B21 -36.0(6)
B20 C1 B13 B21 -142.3(6)
Cl21 B21 B13 C1 -111.2(7)
B18 B21 B13 C1 133.1(6)
B19 B21 B13 C1 95.0(6)
B22 B21 B13 C1 32.6(6)
C1 B21 B13 Cl13 109.6(7)
Cl21 B21 B13 Cl13 -1.6(10)
B18 B21 B13 Cl13 -117.3(7)
B19 B21 B13 Cl13 -155.4(6)
B22 B21 B13 Cl13 142.1(6)
C1 B21 B13 B18 -133.1(6)
Cl21 B21 B13 B18 115.7(7)
B19 B21 B13 B18 -38.0(6)
B22 B21 B13 B18 -100.5(7)
C1 B21 B13 B20 -33.5(6)
Cl21 B21 B13 B20 -144.7(6)
B18 B21 B13 B20 99.6(7)
B19 B21 B13 B20 61.6(8)
B22 B21 B13 B20 -0.9(8)
C1 B21 B13 B14 -95.3(6)
Cl21 B21 B13 B14 153.4(6)
B18 B21 B13 B14 37.8(6)
B19 B21 B13 B14 -0.3(8)
B22 B21 B13 B14 -62.8(8)
B12 C1 B20 B14 -103.6(7)
B22 C1 B20 B14 -64.8(8)
B13 C1 B20 B14 41.0(6)
B21 C1 B20 B14 4.5(8)
B12 C1 B20 B15 -40.0(6)
B22 C1 B20 B15 -1.3(8)
B13 C1 B20 B15 104.5(7)
B21 C1 B20 B15 68.0(7)
B12 C1 B20 Cl20 106.7(7)
B22 C1 B20 Cl20 145.4(6)
B13 C1 B20 Cl20 -108.8(7)
B21 C1 B20 Cl20 -145.2(6)
B12 C1 B20 B13 -144.6(7)
B22 C1 B20 B13 -105.8(7)
B21 C1 B20 B13 -36.5(6)
B22 C1 B20 B12 38.7(6)
B13 C1 B20 B12 144.6(7)
B21 C1 B20 B12 108.1(7)
Cl13 B13 B20 C1 -109.7(7)
B18 B13 B20 C1 96.1(7)
B14 B13 B20 C1 133.6(6)
B21 B13 B20 C1 33.5(6)
C1 B13 B20 B14 -133.6(6)
Cl13 B13 B20 B14 116.8(7)
B18 B13 B20 B14 -37.5(6)
B21 B13 B20 B14 -100.0(7)
C1 B13 B20 B15 -95.8(7)
Cl13 B13 B20 B15 154.5(6)
B18 B13 B20 B15 0.3(9)
B14 B13 B20 B15 37.8(6)
B21 B13 B20 B15 -62.3(8)
C1 B13 B20 Cl20 109.6(7)
Cl13 B13 B20 Cl20 0.0(10)
B18 B13 B20 Cl20 -154.3(6)
B14 B13 B20 Cl20 -116.8(8)
B21 B13 B20 Cl20 143.1(6)
C1 B13 B20 B12 -30.9(6)
Cl13 B13 B20 B12 -140.6(6)
B18 B13 B20 B12 65.2(8)
B14 B13 B20 B12 102.7(7)
B21 B13 B20 B12 2.6(9)
Cl12 B12 B20 C1 111.1(7)
B22 B12 B20 C1 -34.7(6)
B16 B12 B20 C1 -96.8(7)
B15 B12 B20 C1 -134.7(6)
C1 B12 B20 B14 96.0(6)
Cl12 B12 B20 B14 -152.9(6)
B22 B12 B20 B14 61.3(8)
B16 B12 B20 B14 -0.7(8)
B15 B12 B20 B14 -38.7(6)
C1 B12 B20 B15 134.7(6)
Cl12 B12 B20 B15 -114.2(7)
B22 B12 B20 B15 100.0(7)
B16 B12 B20 B15 38.0(6)
C1 B12 B20 Cl20 -109.7(7)
Cl12 B12 B20 Cl20 1.4(10)
B22 B12 B20 Cl20 -144.4(6)
B16 B12 B20 Cl20 153.6(6)
B15 B12 B20 Cl20 115.6(7)
C1 B12 B20 B13 31.4(6)
Cl12 B12 B20 B13 142.5(6)
B22 B12 B20 B13 -3.3(9)
B16 B12 B20 B13 -65.3(8)
B15 B12 B20 B13 -103.3(7)
C1 B20 B14 Cl14 -151.7(6)
B15 B20 B14 Cl14 109.4(7)
Cl20 B20 B14 Cl14 -4.1(10)
B13 B20 B14 Cl14 -111.7(7)
B12 B20 B14 Cl14 148.0(6)
C1 B20 B14 B15 98.9(6)
Cl20 B20 B14 B15 -113.4(8)
B13 B20 B14 B15 138.9(7)
B12 B20 B14 B15 38.7(6)
C1 B20 B14 B17 60.9(7)
B15 B20 B14 B17 -38.0(6)
Cl20 B20 B14 B17 -151.5(6)
B13 B20 B14 B17 100.9(7)
B12 B20 B14 B17 0.6(8)
C1 B20 B14 B13 -40.0(6)
B15 B20 B14 B13 -138.9(7)
Cl20 B20 B14 B13 107.7(7)
B12 B20 B14 B13 -100.2(7)
C1 B20 B14 B18 -2.7(7)
B15 B20 B14 B18 -101.7(7)
Cl20 B20 B14 B18 144.9(6)
B13 B20 B14 B18 37.2(6)
B12 B20 B14 B18 -63.0(8)
Cl17 B17 B14 B20 147.8(6)
B19 B17 B14 B20 -63.6(8)
B16 B17 B14 B20 -0.3(8)
B18 B17 B14 B20 -100.9(7)
B15 B17 B14 B20 37.7(6)
Cl17 B17 B14 Cl14 -1.3(10)
B19 B17 B14 Cl14 147.2(6)
B16 B17 B14 Cl14 -149.5(6)
B18 B17 B14 Cl14 109.9(7)
B15 B17 B14 Cl14 -111.5(7)
Cl17 B17 B14 B15 110.2(7)
B19 B17 B14 B15 -101.3(7)
B16 B17 B14 B15 -38.0(6)
B18 B17 B14 B15 -138.6(7)
Cl17 B17 B14 B13 -148.0(6)
B19 B17 B14 B13 0.6(8)
B16 B17 B14 B13 63.9(8)
B18 B17 B14 B13 -36.7(6)
B15 B17 B14 B13 101.9(7)
Cl17 B17 B14 B18 -111.2(7)
B19 B17 B14 B18 37.3(6)
B16 B17 B14 B18 100.6(7)
B15 B17 B14 B18 138.6(7)
C1 B13 B14 B20 39.7(6)
Cl13 B13 B14 B20 -105.9(8)
B18 B13 B14 B20 138.2(6)
B21 B13 B14 B20 101.0(7)
C1 B13 B14 Cl14 153.2(6)
Cl13 B13 B14 Cl14 7.7(11)
B18 B13 B14 Cl14 -108.2(7)
B20 B13 B14 Cl14 113.6(7)
B21 B13 B14 Cl14 -145.4(6)
C1 B13 B14 B15 2.8(8)
Cl13 B13 B14 B15 -142.8(7)
B18 B13 B14 B15 101.3(7)
B20 B13 B14 B15 -36.9(6)
B21 B13 B14 B15 64.2(8)
C1 B13 B14 B17 -61.6(7)
Cl13 B13 B14 B17 152.9(6)
B18 B13 B14 B17 37.0(6)
B20 B13 B14 B17 -101.2(7)
B21 B13 B14 B17 -0.2(8)
C1 B13 B14 B18 -98.5(7)
Cl13 B13 B14 B18 115.9(8)
B20 B13 B14 B18 -138.2(6)
B21 B13 B14 B18 -37.1(6)
C1 B21 B18 Cl18 150.4(6)
Cl21 B21 B18 Cl18 2.8(10)
B19 B21 B18 Cl18 -112.1(7)
B22 B21 B18 Cl18 -149.1(6)
B13 B21 B18 Cl18 110.6(7)
C1 B21 B18 B19 -97.5(6)
Cl21 B21 B18 B19 115.0(8)
B22 B21 B18 B19 -36.9(6)
B13 B21 B18 B19 -137.3(6)
C1 B21 B18 B13 39.8(5)
Cl21 B21 B18 B13 -107.7(7)
B19 B21 B18 B13 137.3(6)
B22 B21 B18 B13 100.4(6)
C1 B21 B18 B17 -60.6(7)
Cl21 B21 B18 B17 151.8(6)
B19 B21 B18 B17 36.8(6)
B22 B21 B18 B17 -0.1(8)
B13 B21 B18 B17 -100.5(6)
C1 B21 B18 B14 2.3(7)
Cl21 B21 B18 B14 -145.3(6)
B19 B21 B18 B14 99.8(7)
B22 B21 B18 B14 62.8(8)
B13 B21 B18 B14 -37.6(6)
B22 B19 B18 B21 37.5(6)
B17 B19 B18 B21 138.7(6)
B16 B19 B18 B21 101.1(7)
Cl19 B19 B18 B21 -110.3(7)
B22 B19 B18 Cl18 148.3(6)
B17 B19 B18 Cl18 -110.5(7)
B16 B19 B18 Cl18 -148.1(6)
Cl19 B19 B18 Cl18 0.5(10)
B21 B19 B18 Cl18 110.8(7)
B22 B19 B18 B13 -1.1(8)
B17 B19 B18 B13 100.1(6)
B16 B19 B18 B13 62.5(7)
Cl19 B19 B18 B13 -148.9(6)
B21 B19 B18 B13 -38.6(6)
B22 B19 B18 B17 -101.2(7)
B16 B19 B18 B17 -37.6(6)
Cl19 B19 B18 B17 111.1(7)
B21 B19 B18 B17 -138.7(6)
B22 B19 B18 B14 -64.2(8)
B17 B19 B18 B14 36.9(6)
B16 B19 B18 B14 -0.7(8)
Cl19 B19 B18 B14 148.0(6)
B21 B19 B18 B14 -101.8(6)
C1 B13 B18 B21 -40.2(5)
Cl13 B13 B18 B21 106.5(8)
B20 B13 B18 B21 -101.5(7)
B14 B13 B18 B21 -138.0(6)
C1 B13 B18 Cl18 -151.7(6)
Cl13 B13 B18 Cl18 -5.0(11)
B20 B13 B18 Cl18 147.0(6)
B14 B13 B18 Cl18 110.5(7)
B21 B13 B18 Cl18 -111.5(7)
C1 B13 B18 B19 -1.7(7)
Cl13 B13 B18 B19 145.0(7)
B20 B13 B18 B19 -63.0(8)
B14 B13 B18 B19 -99.6(6)
B21 B13 B18 B19 38.4(6)
C1 B13 B18 B17 61.3(7)
Cl13 B13 B18 B17 -152.0(7)
B20 B13 B18 B17 0.0(9)
B14 B13 B18 B17 -36.6(6)
B21 B13 B18 B17 101.4(7)
C1 B13 B18 B14 97.8(6)
Cl13 B13 B18 B14 -115.4(8)
B20 B13 B18 B14 36.5(6)
B21 B13 B18 B14 138.0(6)
Cl17 B17 B18 B21 -147.8(6)
B19 B17 B18 B21 -37.2(6)
B14 B17 B18 B21 101.0(7)
B16 B17 B18 B21 -0.2(8)
B15 B17 B18 B21 64.1(8)
Cl17 B17 B18 Cl18 1.1(10)
B19 B17 B18 Cl18 111.8(7)
B14 B17 B18 Cl18 -110.0(7)
B16 B17 B18 Cl18 148.8(6)
B15 B17 B18 Cl18 -147.0(6)
Cl17 B17 B18 B19 -110.6(8)
B14 B17 B18 B19 138.2(7)
B16 B17 B18 B19 37.0(6)
B15 B17 B18 B19 101.2(7)
Cl17 B17 B18 B13 147.9(7)
B19 B17 B18 B13 -101.4(7)
B14 B17 B18 B13 36.8(6)
B16 B17 B18 B13 -64.4(8)
B15 B17 B18 B13 -0.2(9)
Cl17 B17 B18 B14 111.2(8)
B19 B17 B18 B14 -138.2(7)
B16 B17 B18 B14 -101.2(7)
B15 B17 B18 B14 -37.0(6)
B20 B14 B18 B21 0.3(8)
Cl14 B14 B18 B21 150.7(6)
B15 B14 B18 B21 -63.2(8)
B17 B14 B18 B21 -100.7(7)
B13 B14 B18 B21 38.0(6)
B20 B14 B18 Cl18 -148.0(6)
Cl14 B14 B18 Cl18 2.4(9)
B15 B14 B18 Cl18 148.5(6)
B17 B14 B18 Cl18 111.0(7)
B13 B14 B18 Cl18 -110.3(7)
B20 B14 B18 B19 64.0(7)
Cl14 B14 B18 B19 -145.6(6)
B15 B14 B18 B19 0.5(8)
B17 B14 B18 B19 -37.0(6)
B13 B14 B18 B19 101.7(7)
B20 B14 B18 B13 -37.7(6)
Cl14 B14 B18 B13 112.7(7)
B15 B14 B18 B13 -101.2(7)
B17 B14 B18 B13 -138.7(7)
B20 B14 B18 B17 101.0(7)
Cl14 B14 B18 B17 -108.6(7)
B15 B14 B18 B17 37.5(6)
B13 B14 B18 B17 138.7(7)
C1 B20 B15 Cl15 150.3(6)
B14 B20 B15 Cl15 -110.3(8)
Cl20 B20 B15 Cl15 5.3(11)
B13 B20 B15 Cl15 -147.9(6)
B12 B20 B15 Cl15 112.1(7)
C1 B20 B15 B14 -99.4(6)
Cl20 B20 B15 B14 115.6(8)
B13 B20 B15 B14 -37.6(6)
B12 B20 B15 B14 -137.6(6)
C1 B20 B15 B17 -62.1(8)
B14 B20 B15 B17 37.2(6)
Cl20 B20 B15 B17 152.8(7)
B13 B20 B15 B17 -0.4(9)
B12 B20 B15 B17 -100.4(7)
C1 B20 B15 B12 38.3(6)
B14 B20 B15 B12 137.6(6)
Cl20 B20 B15 B12 -106.8(8)
B13 B20 B15 B12 100.0(7)
C1 B20 B15 B16 0.3(8)
B14 B20 B15 B16 99.7(6)
Cl20 B20 B15 B16 -144.7(7)
B13 B20 B15 B16 62.0(8)
B12 B20 B15 B16 -38.0(6)
Cl14 B14 B15 B20 -113.8(7)
B17 B14 B15 B20 137.8(7)
B13 B14 B15 B20 37.2(6)
B18 B14 B15 B20 100.5(7)
B20 B14 B15 Cl15 111.5(7)
Cl14 B14 B15 Cl15 -2.3(10)
B17 B14 B15 Cl15 -110.7(7)
B13 B14 B15 Cl15 148.7(6)
B18 B14 B15 Cl15 -148.0(6)
B20 B14 B15 B17 -137.8(7)
Cl14 B14 B15 B17 108.4(7)
B13 B14 B15 B17 -100.6(7)
B18 B14 B15 B17 -37.3(6)
B20 B14 B15 B12 -37.9(6)
Cl14 B14 B15 B12 -151.7(6)
B17 B14 B15 B12 99.9(7)
B13 B14 B15 B12 -0.7(9)
B18 B14 B15 B12 62.6(8)
B20 B14 B15 B16 -100.7(7)
Cl14 B14 B15 B16 145.5(6)
B17 B14 B15 B16 37.1(6)
B13 B14 B15 B16 -63.5(8)
B18 B14 B15 B16 -0.2(8)
Cl17 B17 B15 B20 -148.0(6)
B19 B17 B15 B20 63.7(8)
B14 B17 B15 B20 -37.0(6)
B16 B17 B15 B20 101.0(7)
B18 B17 B15 B20 0.3(9)
Cl17 B17 B15 Cl15 -0.1(10)
B19 B17 B15 Cl15 -148.4(6)
B14 B17 B15 Cl15 110.9(8)
B16 B17 B15 Cl15 -111.1(7)
B18 B17 B15 Cl15 148.2(6)
Cl17 B17 B15 B14 -111.0(7)
B19 B17 B15 B14 100.6(7)
B16 B17 B15 B14 137.9(6)
B18 B17 B15 B14 37.3(6)
Cl17 B17 B15 B12 148.4(6)
B19 B17 B15 B12 0.1(8)
B14 B17 B15 B12 -100.6(7)
B16 B17 B15 B12 37.4(6)
B18 B17 B15 B12 -63.2(8)
Cl17 B17 B15 B16 111.0(7)
B19 B17 B15 B16 -37.3(6)
B14 B17 B15 B16 -137.9(6)
B18 B17 B15 B16 -100.6(7)
C1 B12 B15 B20 -39.0(6)
Cl12 B12 B15 B20 108.0(8)
B22 B12 B15 B20 -100.2(7)
B16 B12 B15 B20 -137.3(6)
C1 B12 B15 Cl15 -150.8(6)
Cl12 B12 B15 Cl15 -3.8(11)
B22 B12 B15 Cl15 148.0(6)
B20 B12 B15 Cl15 -111.8(8)
B16 B12 B15 Cl15 110.9(7)
C1 B12 B15 B14 -1.7(8)
Cl12 B12 B15 B14 145.3(7)
B22 B12 B15 B14 -62.9(8)
B20 B12 B15 B14 37.3(6)
B16 B12 B15 B14 -100.0(7)
C1 B12 B15 B17 61.1(8)
Cl12 B12 B15 B17 -152.0(7)
B22 B12 B15 B17 -0.2(8)
B20 B12 B15 B17 100.0(7)
B16 B12 B15 B17 -37.2(6)
C1 B12 B15 B16 98.3(7)
Cl12 B12 B15 B16 -114.7(8)
B22 B12 B15 B16 37.1(6)
B20 B12 B15 B16 137.3(6)
B22 B16 B15 B20 0.7(8)
Cl16 B16 B15 B20 147.4(6)
B19 B16 B15 B20 -62.4(8)
B17 B16 B15 B20 -99.4(7)
B12 B16 B15 B20 38.3(6)
B22 B16 B15 Cl15 -149.5(6)
Cl16 B16 B15 Cl15 -2.8(10)
B19 B16 B15 Cl15 147.5(6)
B17 B16 B15 Cl15 110.5(7)
B12 B16 B15 Cl15 -111.8(7)
B22 B16 B15 B14 62.8(8)
Cl16 B16 B15 B14 -150.4(6)
B19 B16 B15 B14 -0.2(8)
B17 B16 B15 B14 -37.2(6)
B12 B16 B15 B14 100.5(7)
B22 B16 B15 B17 100.1(7)
Cl16 B16 B15 B17 -113.2(7)
B19 B16 B15 B17 37.0(6)
B12 B16 B15 B17 137.7(6)
B22 B16 B15 B12 -37.7(6)
Cl16 B16 B15 B12 109.1(7)
B19 B16 B15 B12 -100.7(7)
B17 B16 B15 B12 -137.7(6)
